data_7720624
loop_
_publ_author_name
'Mitra, Mousree'
'Mr&#xf3;zek, Ond&#x159;ej'
'Belyaev, Andrey'
'Janiak, Lars'
'Marian, Christel M.'
'Steffen, Andreas'

_publ_section_title
;
 Synthesis, structural characterization and rigidity dependent dual
 phosphorescence behavior of high-energy phosphorescent zinc(II) cyclic
 (alkyl)(amino)carbene complexes.
;
_journal_issue 14
_journal_name_full 'Dalton transactions (Cambridge, England : 2003)'
_journal_page_first 5519
_journal_page_last 5528
_journal_paper_doi 10.1039/d6dt00177g
_journal_volume 55
_journal_year 2026
_chemical_formula_moiety 'C88 H140 Br6 N4 Zn4, 2(B C24 F20), C5 H12'
_chemical_formula_sum 'C141 H152 B2 Br6 F40 N4 Zn4'
_chemical_formula_weight 3425.22
_space_group_crystal_system orthorhombic
_space_group_IT_number 61
_space_group_name_Hall '-P 2ac 2ab'
_space_group_name_H-M_alt 'P b c a'
_atom_sites_solution_hydrogens geom
_atom_sites_solution_primary direct
_audit_creation_date 2025-05-27
_audit_creation_method
;
Olex2 1.5
(compiled 2021.07.19 svn.r715e62df for OlexSys, GUI svn.r6380)
;
_audit_update_record
;
2025-05-27 deposited with the CCDC.	2026-03-05 downloaded from the CCDC.
;
_cell_angle_alpha 90
_cell_angle_beta 90
_cell_angle_gamma 90
_cell_formula_units_Z 8
_cell_length_a 20.4042(6)
_cell_length_b 29.9585(6)
_cell_length_c 47.0638(12)
_cell_measurement_reflns_used 9651
_cell_measurement_temperature 100.00
_cell_measurement_theta_max 29.04
_cell_measurement_theta_min 2.42
_cell_volume 28769.1(13)
_computing_molecular_graphics 'Olex2 1.5 (Dolomanov et al., 2009)'
_computing_publication_material 'Olex2 1.5 (Dolomanov et al., 2009)'
_computing_structure_refinement 'SHELXL 2019/3 (Sheldrick, 2015)'
_computing_structure_solution 'SHELXS  (Sheldrick, 2008)'
_diffrn_ambient_temperature 100.00
_diffrn_detector HPAD
_diffrn_detector_area_resol_mean 7.41
_diffrn_detector_type 'CMOS Photon 100'
_diffrn_measured_fraction_theta_full 0.998
_diffrn_measured_fraction_theta_max 0.999
_diffrn_measurement_device_type 'Bruker D8 VENTURE dual wavelength Mo/Cu'
_diffrn_measurement_method '\f and \w scans'
_diffrn_measurement_specimen_support 'MiTeGen micromount'
_diffrn_radiation_monochromator 'multilayer optics'
_diffrn_radiation_type MoK\a
_diffrn_radiation_wavelength 0.71073
_diffrn_reflns_av_R_equivalents 0.0777
_diffrn_reflns_av_unetI/netI 0.0518
_diffrn_reflns_Laue_measured_fraction_full 0.998
_diffrn_reflns_Laue_measured_fraction_max 0.999
_diffrn_reflns_limit_h_max 15
_diffrn_reflns_limit_h_min -26
_diffrn_reflns_limit_k_max 38
_diffrn_reflns_limit_k_min -38
_diffrn_reflns_limit_l_max 61
_diffrn_reflns_limit_l_min -61
_diffrn_reflns_number 240312
_diffrn_reflns_point_group_measured_fraction_full 0.998
_diffrn_reflns_point_group_measured_fraction_max 0.999
_diffrn_reflns_theta_full 25.242
_diffrn_reflns_theta_max 27.500
_diffrn_reflns_theta_min 2.111
_diffrn_source_current 1.4
_diffrn_source_power 0.07
_diffrn_source_voltage 50.0
_diffrn_standards_number 0
_exptl_absorpt_coefficient_mu 2.428
_exptl_absorpt_correction_T_max 0.808
_exptl_absorpt_correction_T_min 0.654
_exptl_absorpt_correction_type analytical
_exptl_absorpt_process_details 'SADABS 2016'
_exptl_crystal_colour 'clear colourless'
_exptl_crystal_colour_lustre clear
_exptl_crystal_colour_primary colourless
_exptl_crystal_density_diffrn 1.582
_exptl_crystal_description block
_exptl_crystal_F_000 13808
_exptl_crystal_size_max 0.078
_exptl_crystal_size_mid 0.032
_exptl_crystal_size_min 0.011
_refine_diff_density_max 2.776
_refine_diff_density_min -1.679
_refine_diff_density_rms 0.117
_refine_ls_extinction_method none
_refine_ls_goodness_of_fit_ref 1.037
_refine_ls_hydrogen_treatment constr
_refine_ls_matrix_type full
_refine_ls_number_parameters 1796
_refine_ls_number_reflns 33002
_refine_ls_number_restraints 91
_refine_ls_restrained_S_all 1.040
_refine_ls_R_factor_all 0.0872
_refine_ls_R_factor_gt 0.0542
_refine_ls_shift/su_max 0.002
_refine_ls_shift/su_mean 0.000
_refine_ls_structure_factor_coef Fsqd
_refine_ls_weighting_details 'w=1/[\s^2^(Fo^2^)+(0.0612P)^2^+97.8871P] where P=(Fo^2^+2Fc^2^)/3'
_refine_ls_weighting_scheme calc
_refine_ls_wR_factor_gt 0.1292
_refine_ls_wR_factor_ref 0.1452
_reflns_Friedel_coverage 0.000
_reflns_number_gt 23538
_reflns_number_total 33002
_reflns_threshold_expression 'I > 2\s(I)'
_cod_data_source_file d6dt00177g2.cif
_cod_data_source_block 9
_cod_depositor_comments 'Adding full bibliography for 7720617--7720624.cif.'
_cod_database_code 7720624
_shelx_shelxl_version_number 2019/3
_shelx_space_group_comment
;
The symmetry employed for this shelxl refinement is uniquely defined
by the following loop, which should always be used as a source of
symmetry information in preference to the above space-group names.
They are only intended as comments.
;
_shelx_estimated_absorpt_t_max 0.974
_shelx_estimated_absorpt_t_min 0.833
_diffrn_ambient_temperature_device 'Oxford Cryostream 800'
_olex2_refinement_description
;
1. Fixed Uiso
 At 1.2 times of:
  All C(H) groups, All C(H,H) groups
 At 1.5 times of:
  All C(H,H,H) groups
2. Restrained distances
 C137-C138 = C138-C139 = C139-C140 = C140-C141
 1.52 with sigma of 0.02
 C137-C139 = C138-C140 = C139-C141
 2.54 with sigma of 0.04
 C137-C138 \\sim C138-C139 \\sim C139-C140 \\sim C140-C141
 with sigma of 0.02
 C137-C139 \\sim C139-C141 \\sim C138-C140
 with sigma of 0.04
3. Uiso/Uaniso restraints and constraints
C137 \\sim C138 \\sim C139 \\sim C140 \\sim C141: within 2A with sigma of 0.04
and sigma for terminal atoms of 0.08 within 2A
Uanis(C141) \\sim Ueq, Uanis(C140) \\sim Ueq, Uanis(C139) \\sim Ueq,
Uanis(C138) \\sim Ueq, Uanis(C137) \\sim Ueq: with sigma of 0.01 and sigma for
terminal atoms of 0.01
Uanis(C137) \\sim Ueq, Uanis(C138) \\sim Ueq, Uanis(C139) \\sim Ueq,
Uanis(C140) \\sim Ueq, Uanis(C141) \\sim Ueq: with sigma of 0.001 and sigma for
terminal atoms of 0.01
Uanis(C5) = Uanis(C10)
Uanis(C54) = Uanis(C55)
4. Rigid body (RIGU) restrains
 C137, C138, C139, C140, C141
 with sigma for 1-2 distances of 0.004 and sigma for 1-3 distances of 0.004
5.a Ternary CH refined with riding coordinates:
 C20(H20), C23(H23), C41(H41), C44(H44), C62(H62), C65(H65), C83(H83), C86(H86)
5.b Secondary CH2 refined with riding coordinates:
 C6(H6A,H6B), C10(H10A,H10B), C12(H12A,H12B), C27(H27A,H27B), C31(H31A,H31B),
 C33(H33A,H33B), C48(H48A,H48B), C52(H52A,H52B), C54(H54A,H54B), C69(H69A,H69B),
  C71(H71A,H71B), C73(H73A,H73B), C138(H13G,H13H), C139(H13I,H13J), C140(H14A,
 H14B)
5.c Aromatic/amide H refined with riding coordinates:
 C16(H16), C17(H17), C18(H18), C37(H37), C38(H38), C39(H39), C58(H58),
 C59(H59), C60(H60), C79(H79), C80(H80), C81(H81)
5.d Idealised Me refined as rotating group:
 C8(H8A,H8B,H8C), C9(H9A,H9B,H9C), C11(H11A,H11B,H11C), C13(H13A,H13B,H13C),
 C21(H21A,H21B,H21C), C22(H22A,H22B,H22C), C24(H24A,H24B,H24C), C25(H25A,H25B,
 H25C), C29(H29A,H29B,H29C), C30(H30A,H30B,H30C), C32(H32A,H32B,H32C), C34(H34A,
 H34B,H34C), C42(H42A,H42B,H42C), C43(H43A,H43B,H43C), C45(H45A,H45B,H45C),
 C46(H46A,H46B,H46C), C50(H50A,H50B,H50C), C51(H51A,H51B,H51C), C53(H53A,H53B,
 H53C), C55(H55A,H55B,H55C), C63(H63A,H63B,H63C), C64(H64A,H64B,H64C), C66(H66A,
 H66B,H66C), C67(H67A,H67B,H67C), C72(H72A,H72B,H72C), C74(H74A,H74B,H74C),
 C75(H75A,H75B,H75C), C76(H76A,H76B,H76C), C84(H84A,H84B,H84C), C85(H85A,H85B,
 H85C), C87(H87A,H87B,H87C), C88(H88A,H88B,H88C), C137(H13D,H13E,H13F),
 C141(H14C,H14D,H14E)
;
_olex2_submission_special_instructions 'No special instructions were received'

loop_
_space_group_symop_operation_xyz
'x, y, z'
'-x+1/2, -y, z+1/2'
'x+1/2, -y+1/2, -z'
'-x, y+1/2, -z+1/2'
'-x, -y, -z'
'x-1/2, y, -z-1/2'
'-x-1/2, y-1/2, z'
'x, -y-1/2, z-1/2'

loop_
_atom_site_label
_atom_site_type_symbol
_atom_site_fract_x
_atom_site_fract_y
_atom_site_fract_z
_atom_site_U_iso_or_equiv
_atom_site_adp_type
_atom_site_occupancy
_atom_site_site_symmetry_order
_atom_site_calc_flag
_atom_site_refinement_flags_posn
_atom_site_refinement_flags_adp
_atom_site_refinement_flags_occupancy
_atom_site_disorder_assembly
_atom_site_disorder_group
Br1 Br 0.47345(2) 0.79515(2) 0.11672(2) 0.02631(10) Uani 1 1 d . . . . .
Br2 Br 0.61689(2) 0.85444(2) 0.07770(2) 0.02504(10) Uani 1 1 d . . . . .
Br3 Br 0.57271(2) 0.87224(2) 0.16141(2) 0.02917(11) Uani 1 1 d . . . . .
Br4 Br 0.73779(2) 0.82159(2) 0.13645(2) 0.02413(10) Uani 1 1 d . . . . .
Br5 Br 0.60644(2) 0.74659(2) 0.17118(2) 0.02838(11) Uani 1 1 d . . . . .
Br6 Br 0.63365(2) 0.72949(2) 0.09310(2) 0.02599(10) Uani 1 1 d . . . . .
Zn1 Zn 0.54413(3) 0.73097(2) 0.12778(2) 0.02218(11) Uani 1 1 d . . . . .
Zn2 Zn 0.53072(3) 0.86736(2) 0.11233(2) 0.02098(11) Uani 1 1 d . . . . .
Zn3 Zn 0.65860(2) 0.81953(2) 0.17468(2) 0.01922(11) Uani 1 1 d . . . . .
Zn4 Zn 0.69913(2) 0.79724(2) 0.08978(2) 0.01858(11) Uani 1 1 d . . . . .
F1 F 1.22961(13) 0.69042(9) 0.15888(6) 0.0270(6) Uani 1 1 d . . . . .
F2 F 1.26550(14) 0.77575(10) 0.16136(6) 0.0372(7) Uani 1 1 d . . . . .
F3 F 1.17343(16) 0.84176(9) 0.16122(6) 0.0374(7) Uani 1 1 d . . . . .
F4 F 1.04396(15) 0.81937(9) 0.15862(7) 0.0384(7) Uani 1 1 d . . . . .
F5 F 1.00651(13) 0.73525(9) 0.15729(6) 0.0299(6) Uani 1 1 d . . . . .
F6 F 1.02359(13) 0.68340(9) 0.20568(5) 0.0278(6) Uani 1 1 d . . . . .
F7 F 0.90068(14) 0.66260(10) 0.21942(6) 0.0369(7) Uani 1 1 d . . . . .
F8 F 0.82838(14) 0.60740(11) 0.18539(7) 0.0412(7) Uani 1 1 d . . . . .
F9 F 0.88369(14) 0.57386(10) 0.13719(6) 0.0351(7) Uani 1 1 d . . . . .
F10 F 1.00456(13) 0.59479(8) 0.12270(5) 0.0242(5) Uani 1 1 d . . . . .
F11 F 1.03746(14) 0.68477(9) 0.10729(6) 0.0319(6) Uani 1 1 d . . . . .
F12 F 1.07390(18) 0.67333(11) 0.05325(6) 0.0468(8) Uani 1 1 d . . . . .
F13 F 1.18434(18) 0.62579(13) 0.04075(6) 0.0570(10) Uani 1 1 d . . . . .
F14 F 1.25427(17) 0.58797(14) 0.08389(7) 0.0607(11) Uani 1 1 d . . . . .
F15 F 1.21823(14) 0.59789(11) 0.13711(6) 0.0407(8) Uani 1 1 d . . . . .
F16 F 1.17295(13) 0.68402(8) 0.21187(5) 0.0258(6) Uani 1 1 d . . . . .
F17 F 1.22816(14) 0.63103(9) 0.24954(6) 0.0324(6) Uani 1 1 d . . . . .
F18 F 1.22111(16) 0.54068(10) 0.24395(6) 0.0402(7) Uani 1 1 d . . . . .
F19 F 1.15707(15) 0.50469(9) 0.19873(6) 0.0354(7) Uani 1 1 d . . . . .
F20 F 1.10367(14) 0.55753(8) 0.15945(6) 0.0293(6) Uani 1 1 d . . . . .
F21 F 1.23760(13) 0.89739(8) 0.09085(6) 0.0306(6) Uani 1 1 d . . . . .
F22 F 1.27218(15) 0.81237(10) 0.09762(7) 0.0400(7) Uani 1 1 d . . . . .
F23 F 1.18079(17) 0.74645(9) 0.09345(6) 0.0383(7) Uani 1 1 d . . . . .
F24 F 1.05390(16) 0.76834(10) 0.08149(7) 0.0434(8) Uani 1 1 d . . . . .
F25 F 1.01859(14) 0.85235(10) 0.07453(7) 0.0386(7) Uani 1 1 d . . . . .
F26 F 1.19736(15) 0.89607(9) 0.03253(6) 0.0335(7) Uani 1 1 d . . . . .
F27 F 1.25984(16) 0.94460(12) -0.00572(7) 0.0468(8) Uani 1 1 d . . . . .
F28 F 1.25205(18) 1.03430(12) -0.00548(8) 0.0601(11) Uani 1 1 d . . . . .
F29 F 1.17455(19) 1.07632(10) 0.03406(8) 0.0580(11) Uani 1 1 d . . . . .
F30 F 1.11353(17) 1.02840(9) 0.07385(7) 0.0450(8) Uani 1 1 d . . . . .
F31 F 1.04976(17) 0.90543(11) 0.02793(7) 0.0447(8) Uani 1 1 d . . . . .
F32 F 0.9348(2) 0.93214(15) 0.00645(9) 0.0743(13) Uani 1 1 d . . . . .
F33 F 0.8557(2) 0.98871(16) 0.03630(10) 0.0857(15) Uani 1 1 d . . . . .
F34 F 0.8926(2) 1.01690(15) 0.08873(11) 0.0864(15) Uani 1 1 d . . . . .
F35 F 1.00440(18) 0.99109(12) 0.11039(8) 0.0606(11) Uani 1 1 d . . . . .
F36 F 1.03625(15) 0.90409(10) 0.12878(6) 0.0405(7) Uani 1 1 d . . . . .
F37 F 1.0581(2) 0.92012(13) 0.18382(7) 0.0604(10) Uani 1 1 d . . . . .
F38 F 1.1577(2) 0.97475(13) 0.19993(7) 0.0673(12) Uani 1 1 d . . . . .
F39 F 1.23618(17) 1.01193(11) 0.15956(8) 0.0551(10) Uani 1 1 d . . . . .
F40 F 1.21840(14) 0.99508(9) 0.10511(7) 0.0374(7) Uani 1 1 d . . . . .
N1 N 0.47257(18) 0.64979(12) 0.14812(9) 0.0243(8) Uani 1 1 d . . . . .
N2 N 0.45985(18) 0.94049(11) 0.08006(8) 0.0190(7) Uani 1 1 d . . . . .
N3 N 0.7450(2) 0.85612(13) 0.22086(8) 0.0281(9) Uani 1 1 d . . . . .
N4 N 0.79638(19) 0.76466(12) 0.04638(8) 0.0235(8) Uani 1 1 d . . . . .
C1 C 0.4860(2) 0.67525(15) 0.12653(10) 0.0259(10) Uani 1 1 d . . . . .
C2 C 0.4678(2) 0.91931(13) 0.10399(9) 0.0199(9) Uani 1 1 d . . . . .
C3 C 0.6923(2) 0.83485(15) 0.21456(10) 0.0265(10) Uani 1 1 d . . . . .
C4 C 0.7779(2) 0.79748(15) 0.06263(9) 0.0221(9) Uani 1 1 d . . . . .
C5 C 0.4515(4) 0.6582(2) 0.10013(14) 0.0645(15) Uani 1 1 d . . . . .
C6 C 0.4162(3) 0.61575(19) 0.11002(13) 0.0495(16) Uani 1 1 d . . . . .
H6A H 0.369101 0.617459 0.105065 0.059 Uiso 1 1 calc R U . . .
H6B H 0.435203 0.589312 0.100467 0.059 Uiso 1 1 calc R U . . .
C7 C 0.4242(3) 0.61146(17) 0.14224(12) 0.0351(12) Uani 1 1 d . . . . .
C8 C 0.4543(3) 0.56697(17) 0.15032(14) 0.0458(15) Uani 1 1 d . . . . .
H8A H 0.422187 0.543121 0.147359 0.069 Uiso 1 1 calc R U . . .
H8B H 0.467390 0.567637 0.170352 0.069 Uiso 1 1 calc R U . . .
H8C H 0.492964 0.561397 0.138453 0.069 Uiso 1 1 calc R U . . .
C9 C 0.3624(3) 0.6180(2) 0.15944(15) 0.0527(17) Uani 1 1 d . . . . .
H9A H 0.342339 0.646665 0.154459 0.079 Uiso 1 1 calc R U . . .
H9B H 0.373177 0.617745 0.179729 0.079 Uiso 1 1 calc R U . . .
H9C H 0.331533 0.593772 0.155288 0.079 Uiso 1 1 calc R U . . .
C10 C 0.5124(4) 0.6419(2) 0.07836(14) 0.0645(15) Uani 1 1 d . . . . .
H10A H 0.538840 0.668493 0.073414 0.077 Uiso 1 1 calc R U . . .
H10B H 0.541233 0.621275 0.089030 0.077 Uiso 1 1 calc R U . . .
C11 C 0.4932(6) 0.6201(4) 0.0522(2) 0.118(4) Uani 1 1 d . . . . .
H11A H 0.464653 0.640040 0.041264 0.177 Uiso 1 1 calc R U . . .
H11B H 0.469463 0.592515 0.056650 0.177 Uiso 1 1 calc R U . . .
H11C H 0.532299 0.613009 0.041032 0.177 Uiso 1 1 calc R U . . .
C12 C 0.4104(5) 0.6916(3) 0.0858(2) 0.086(3) Uani 1 1 d . . . . .
H12A H 0.438066 0.717392 0.080334 0.104 Uiso 1 1 calc R U . . .
H12B H 0.392447 0.678428 0.068151 0.104 Uiso 1 1 calc R U . . .
C13 C 0.3584(5) 0.7069(3) 0.1027(2) 0.090(3) Uani 1 1 d . . . . .
H13A H 0.332392 0.728581 0.091889 0.135 Uiso 1 1 calc R U . . .
H13B H 0.375805 0.721122 0.119807 0.135 Uiso 1 1 calc R U . . .
H13C H 0.330557 0.681595 0.108045 0.135 Uiso 1 1 calc R U . . .
C14 C 0.5020(2) 0.65476(14) 0.17613(10) 0.0230(9) Uani 1 1 d . . . . .
C15 C 0.4710(2) 0.68117(16) 0.19676(10) 0.0267(10) Uani 1 1 d . . . . .
C16 C 0.5005(2) 0.68348(18) 0.22344(11) 0.0326(11) Uani 1 1 d . . . . .
H16 H 0.480693 0.700911 0.237951 0.039 Uiso 1 1 calc R U . . .
C17 C 0.5576(3) 0.66104(19) 0.22913(11) 0.0366(12) Uani 1 1 d . . . . .
H17 H 0.575985 0.662208 0.247657 0.044 Uiso 1 1 calc R U . . .
C18 C 0.5882(3) 0.63704(18) 0.20835(11) 0.0353(12) Uani 1 1 d . . . . .
H18 H 0.628629 0.622798 0.212594 0.042 Uiso 1 1 calc R U . . .
C19 C 0.5621(2) 0.63272(15) 0.18115(11) 0.0281(10) Uani 1 1 d . . . . .
C20 C 0.4103(2) 0.70989(17) 0.19123(11) 0.0301(11) Uani 1 1 d . . . . .
H20 H 0.394412 0.703463 0.171551 0.036 Uiso 1 1 calc R U . . .
C21 C 0.3545(3) 0.6990(2) 0.21224(13) 0.0438(14) Uani 1 1 d . . . . .
H21A H 0.367703 0.707535 0.231498 0.066 Uiso 1 1 calc R U . . .
H21B H 0.345250 0.666870 0.211713 0.066 Uiso 1 1 calc R U . . .
H21C H 0.314986 0.715554 0.206844 0.066 Uiso 1 1 calc R U . . .
C22 C 0.4271(3) 0.75956(17) 0.19306(12) 0.0368(12) Uani 1 1 d . . . . .
H22A H 0.388919 0.777282 0.187436 0.055 Uiso 1 1 calc R U . . .
H22B H 0.463853 0.766168 0.180311 0.055 Uiso 1 1 calc R U . . .
H22C H 0.439435 0.767052 0.212619 0.055 Uiso 1 1 calc R U . . .
C23 C 0.6006(3) 0.60720(16) 0.15859(12) 0.0325(11) Uani 1 1 d . . . . .
H23 H 0.572982 0.604912 0.141109 0.039 Uiso 1 1 calc R U . . .
C24 C 0.6647(3) 0.63172(18) 0.15085(13) 0.0393(13) Uani 1 1 d . . . . .
H24A H 0.654262 0.661257 0.143132 0.059 Uiso 1 1 calc R U . . .
H24B H 0.688731 0.614388 0.136590 0.059 Uiso 1 1 calc R U . . .
H24C H 0.691790 0.635083 0.167910 0.059 Uiso 1 1 calc R U . . .
C25 C 0.6177(3) 0.55986(18) 0.16856(14) 0.0485(15) Uani 1 1 d . . . . .
H25A H 0.646191 0.561513 0.185279 0.073 Uiso 1 1 calc R U . . .
H25B H 0.640358 0.543905 0.153276 0.073 Uiso 1 1 calc R U . . .
H25C H 0.577309 0.543900 0.173501 0.073 Uiso 1 1 calc R U . . .
C26 C 0.4189(2) 0.93509(14) 0.12571(9) 0.0202(9) Uani 1 1 d . . . . .
C27 C 0.3798(2) 0.97252(16) 0.11051(10) 0.0281(10) Uani 1 1 d . . . . .
H27A H 0.332282 0.965721 0.110952 0.034 Uiso 1 1 calc R U . . .
H27B H 0.387011 1.001467 0.120155 0.034 Uiso 1 1 calc R U . . .
C28 C 0.4039(2) 0.97486(14) 0.07979(9) 0.0213(9) Uani 1 1 d . . . . .
C29 C 0.4281(3) 1.02128(15) 0.07149(11) 0.0349(12) Uani 1 1 d . . . . .
H29A H 0.460299 1.031637 0.085453 0.052 Uiso 1 1 calc R U . . .
H29B H 0.390943 1.042000 0.071012 0.052 Uiso 1 1 calc R U . . .
H29C H 0.448532 1.020000 0.052661 0.052 Uiso 1 1 calc R U . . .
C30 C 0.3518(2) 0.96065(18) 0.05854(11) 0.0346(12) Uani 1 1 d . . . . .
H30A H 0.370232 0.961096 0.039327 0.052 Uiso 1 1 calc R U . . .
H30B H 0.314586 0.981312 0.059542 0.052 Uiso 1 1 calc R U . . .
H30C H 0.336817 0.930387 0.063081 0.052 Uiso 1 1 calc R U . . .
C31 C 0.4523(2) 0.95251(15) 0.15281(9) 0.0251(10) Uani 1 1 d . . . . .
H31A H 0.419042 0.967746 0.164653 0.030 Uiso 1 1 calc R U . . .
H31B H 0.468938 0.926680 0.163770 0.030 Uiso 1 1 calc R U . . .
C32 C 0.5089(3) 0.98466(16) 0.14758(11) 0.0308(11) Uani 1 1 d . . . . .
H32A H 0.493400 1.009960 0.136210 0.046 Uiso 1 1 calc R U . . .
H32B H 0.543959 0.969162 0.137343 0.046 Uiso 1 1 calc R U . . .
H32C H 0.525628 0.995547 0.165821 0.046 Uiso 1 1 calc R U . . .
C33 C 0.3753(2) 0.89454(15) 0.13311(10) 0.0283(10) Uani 1 1 d . . . . .
H33A H 0.354951 0.883294 0.115399 0.034 Uiso 1 1 calc R U . . .
H33B H 0.403497 0.870496 0.140748 0.034 Uiso 1 1 calc R U . . .
C34 C 0.3212(3) 0.90412(18) 0.15454(12) 0.0376(12) Uani 1 1 d . . . . .
H34A H 0.294077 0.928886 0.147679 0.056 Uiso 1 1 calc R U . . .
H34B H 0.340752 0.912172 0.172850 0.056 Uiso 1 1 calc R U . . .
H34C H 0.293858 0.877464 0.156888 0.056 Uiso 1 1 calc R U . . .
C35 C 0.4981(2) 0.93243(14) 0.05432(9) 0.0226(9) Uani 1 1 d . . . . .
C36 C 0.5528(2) 0.95935(15) 0.04910(11) 0.0289(11) Uani 1 1 d . . . . .
C37 C 0.5866(3) 0.95270(18) 0.02371(12) 0.0378(13) Uani 1 1 d . . . . .
H37 H 0.623940 0.970513 0.019573 0.045 Uiso 1 1 calc R U . . .
C38 C 0.5668(3) 0.9208(2) 0.00454(11) 0.0431(15) Uani 1 1 d . . . . .
H38 H 0.589825 0.917405 -0.012879 0.052 Uiso 1 1 calc R U . . .
C39 C 0.5142(3) 0.89368(17) 0.01030(11) 0.0385(13) Uani 1 1 d . . . . .
H39 H 0.502256 0.871297 -0.003034 0.046 Uiso 1 1 calc R U . . .
C40 C 0.4775(2) 0.89818(15) 0.03529(10) 0.0258(10) Uani 1 1 d . . . . .
C41 C 0.4235(3) 0.86557(16) 0.04067(11) 0.0330(11) Uani 1 1 d . . . . .
H41 H 0.403264 0.872664 0.059481 0.040 Uiso 1 1 calc R U . . .
C42 C 0.3694(3) 0.86720(19) 0.01773(13) 0.0484(16) Uani 1 1 d . . . . .
H42A H 0.352477 0.897713 0.016185 0.073 Uiso 1 1 calc R U . . .
H42B H 0.333686 0.846987 0.023061 0.073 Uiso 1 1 calc R U . . .
H42C H 0.387706 0.857921 -0.000588 0.073 Uiso 1 1 calc R U . . .
C43 C 0.4514(3) 0.81754(17) 0.04191(12) 0.0407(14) Uani 1 1 d . . . . .
H43A H 0.465634 0.808441 0.022888 0.061 Uiso 1 1 calc R U . . .
H43B H 0.417290 0.797082 0.048669 0.061 Uiso 1 1 calc R U . . .
H43C H 0.488789 0.816702 0.054947 0.061 Uiso 1 1 calc R U . . .
C44 C 0.5802(3) 0.99319(16) 0.07028(12) 0.0334(12) Uani 1 1 d . . . . .
H44 H 0.547387 0.997017 0.085893 0.040 Uiso 1 1 calc R U . . .
C45 C 0.5912(3) 1.03934(18) 0.05607(15) 0.0502(16) Uani 1 1 d . . . . .
H45A H 0.625262 1.036717 0.041485 0.075 Uiso 1 1 calc R U . . .
H45B H 0.605034 1.060996 0.070476 0.075 Uiso 1 1 calc R U . . .
H45C H 0.550267 1.049441 0.047274 0.075 Uiso 1 1 calc R U . . .
C46 C 0.6444(3) 0.97730(19) 0.08345(13) 0.0436(14) Uani 1 1 d . . . . .
H46A H 0.636914 0.949288 0.093700 0.065 Uiso 1 1 calc R U . . .
H46B H 0.660674 0.999979 0.096696 0.065 Uiso 1 1 calc R U . . .
H46C H 0.676841 0.972442 0.068414 0.065 Uiso 1 1 calc R U . . .
C47 C 0.6554(3) 0.82284(19) 0.24118(11) 0.0403(13) Uani 1 1 d . . . . .
C48 C 0.6983(4) 0.8408(2) 0.26562(12) 0.0537(17) Uani 1 1 d . . . . .
H48A H 0.671909 0.860171 0.278272 0.064 Uiso 1 1 calc R U . . .
H48B H 0.715925 0.815755 0.276997 0.064 Uiso 1 1 calc R U . . .
C49 C 0.7537(3) 0.8672(2) 0.25263(11) 0.0394(13) Uani 1 1 d . . . . .
C50 C 0.7485(3) 0.9171(2) 0.25675(12) 0.0470(15) Uani 1 1 d . . . . .
H50A H 0.707541 0.927918 0.248289 0.071 Uiso 1 1 calc R U . . .
H50B H 0.785741 0.931845 0.247538 0.071 Uiso 1 1 calc R U . . .
H50C H 0.748765 0.924032 0.277110 0.071 Uiso 1 1 calc R U . . .
C51 C 0.8213(3) 0.8526(3) 0.26379(13) 0.072(2) Uani 1 1 d . . . . .
H51A H 0.827903 0.864430 0.282986 0.108 Uiso 1 1 calc R U . . .
H51B H 0.855636 0.864057 0.251180 0.108 Uiso 1 1 calc R U . . .
H51C H 0.823529 0.819896 0.264304 0.108 Uiso 1 1 calc R U . . .
C52 C 0.6456(3) 0.7720(2) 0.24323(12) 0.0511(16) Uani 1 1 d . . . . .
H52A H 0.610385 0.763212 0.229876 0.061 Uiso 1 1 calc R U . . .
H52B H 0.630480 0.764671 0.262666 0.061 Uiso 1 1 calc R U . . .
C53 C 0.7072(4) 0.7441(2) 0.23663(14) 0.0574(18) Uani 1 1 d . . . . .
H53A H 0.722504 0.750816 0.217357 0.086 Uiso 1 1 calc R U . . .
H53B H 0.696585 0.712249 0.238028 0.086 Uiso 1 1 calc R U . . .
H53C H 0.741825 0.751387 0.250311 0.086 Uiso 1 1 calc R U . . .
C54 C 0.5867(4) 0.8441(3) 0.24039(16) 0.0677(14) Uani 1 1 d . . . . .
H54A H 0.563501 0.830751 0.223993 0.081 Uiso 1 1 calc R U . . .
H54B H 0.563501 0.833832 0.257668 0.081 Uiso 1 1 calc R U . . .
C55 C 0.5767(4) 0.8924(3) 0.23860(15) 0.0677(14) Uani 1 1 d . . . . .
H55A H 0.598663 0.904024 0.221618 0.101 Uiso 1 1 calc R U . . .
H55B H 0.595043 0.906779 0.255540 0.101 Uiso 1 1 calc R U . . .
H55C H 0.529669 0.898831 0.237448 0.101 Uiso 1 1 calc R U . . .
C56 C 0.7948(2) 0.87143(18) 0.20029(10) 0.0327(11) Uani 1 1 d . . . . .
C57 C 0.8496(3) 0.8443(2) 0.19527(11) 0.0433(14) Uani 1 1 d . . . . .
C58 C 0.8984(3) 0.8613(3) 0.17728(13) 0.0555(19) Uani 1 1 d . . . . .
H58 H 0.936322 0.843785 0.173747 0.067 Uiso 1 1 calc R U . . .
C59 C 0.8930(3) 0.9025(3) 0.16458(15) 0.0592(18) Uani 1 1 d . . . . .
H59 H 0.927466 0.913572 0.152994 0.071 Uiso 1 1 calc R U . . .
C60 C 0.8379(3) 0.9272(2) 0.16878(13) 0.0478(15) Uani 1 1 d . . . . .
H60 H 0.833878 0.955015 0.159296 0.057 Uiso 1 1 calc R U . . .
C61 C 0.7873(3) 0.91307(18) 0.18648(11) 0.0353(12) Uani 1 1 d . . . . .
C62 C 0.7257(3) 0.94163(17) 0.18683(13) 0.0389(13) Uani 1 1 d . . . . .
H62 H 0.691149 0.926025 0.198135 0.047 Uiso 1 1 calc R U . . .
C63 C 0.7376(4) 0.9882(2) 0.19966(16) 0.063(2) Uani 1 1 d . . . . .
H63A H 0.754183 0.985100 0.219100 0.094 Uiso 1 1 calc R U . . .
H63B H 0.696292 1.004937 0.199946 0.094 Uiso 1 1 calc R U . . .
H63C H 0.769809 1.004322 0.188106 0.094 Uiso 1 1 calc R U . . .
C64 C 0.7010(3) 0.94833(19) 0.15647(13) 0.0470(15) Uani 1 1 d . . . . .
H64A H 0.729845 0.969294 0.146501 0.071 Uiso 1 1 calc R U . . .
H64B H 0.656369 0.960365 0.156951 0.071 Uiso 1 1 calc R U . . .
H64C H 0.700979 0.919626 0.146479 0.071 Uiso 1 1 calc R U . . .
C65 C 0.8571(3) 0.7975(2) 0.20688(12) 0.0556(19) Uani 1 1 d . . . . .
H65 H 0.822902 0.792800 0.221788 0.067 Uiso 1 1 calc R U . . .
C66 C 0.9255(4) 0.7905(3) 0.22083(15) 0.083(3) Uani 1 1 d . . . . .
H66A H 0.959516 0.791706 0.206173 0.124 Uiso 1 1 calc R U . . .
H66B H 0.926677 0.761327 0.230248 0.124 Uiso 1 1 calc R U . . .
H66C H 0.933227 0.814060 0.234876 0.124 Uiso 1 1 calc R U . . .
C67 C 0.8470(4) 0.7625(2) 0.18370(13) 0.060(2) Uani 1 1 d . . . . .
H67A H 0.801910 0.764342 0.176588 0.090 Uiso 1 1 calc R U . . .
H67B H 0.854850 0.732698 0.191546 0.090 Uiso 1 1 calc R U . . .
H67C H 0.877639 0.768079 0.168064 0.090 Uiso 1 1 calc R U . . .
C68 C 0.8565(3) 0.77422(18) 0.02732(10) 0.0324(11) Uani 1 1 d . . . . .
C69 C 0.8715(3) 0.82299(17) 0.03536(11) 0.0331(11) Uani 1 1 d . . . . .
H69A H 0.867467 0.842438 0.018436 0.040 Uiso 1 1 calc R U . . .
H69B H 0.916732 0.825500 0.042779 0.040 Uiso 1 1 calc R U . . .
C70 C 0.8215(2) 0.83748(16) 0.05844(10) 0.0267(10) Uani 1 1 d . . . . .
C71 C 0.7790(3) 0.87733(16) 0.04851(11) 0.0318(11) Uani 1 1 d . . . . .
H71A H 0.750681 0.886712 0.064519 0.038 Uiso 1 1 calc R U . . .
H71B H 0.808367 0.902642 0.043965 0.038 Uiso 1 1 calc R U . . .
C72 C 0.7353(3) 0.86820(18) 0.02260(11) 0.0365(12) Uani 1 1 d . . . . .
H72A H 0.762719 0.859566 0.006410 0.055 Uiso 1 1 calc R U . . .
H72B H 0.710612 0.895236 0.017828 0.055 Uiso 1 1 calc R U . . .
H72C H 0.704699 0.843966 0.027023 0.055 Uiso 1 1 calc R U . . .
C73 C 0.8567(2) 0.85137(16) 0.08591(10) 0.0275(10) Uani 1 1 d . . . . .
H73A H 0.888279 0.875345 0.081161 0.033 Uiso 1 1 calc R U . . .
H73B H 0.823766 0.864337 0.098954 0.033 Uiso 1 1 calc R U . . .
C74 C 0.8935(2) 0.81504(17) 0.10184(11) 0.0314(11) Uani 1 1 d . . . . .
H74A H 0.923708 0.799924 0.088832 0.047 Uiso 1 1 calc R U . . .
H74B H 0.862106 0.793346 0.109458 0.047 Uiso 1 1 calc R U . . .
H74C H 0.918297 0.828404 0.117504 0.047 Uiso 1 1 calc R U . . .
C75 C 0.9125(3) 0.74250(19) 0.03423(12) 0.0389(13) Uani 1 1 d . . . . .
H75A H 0.925709 0.746543 0.054084 0.058 Uiso 1 1 calc R U . . .
H75B H 0.949793 0.748895 0.021758 0.058 Uiso 1 1 calc R U . . .
H75C H 0.898072 0.711641 0.031301 0.058 Uiso 1 1 calc R U . . .
C76 C 0.8385(3) 0.7688(2) -0.00384(11) 0.0408(13) Uani 1 1 d . . . . .
H76A H 0.823351 0.738213 -0.007244 0.061 Uiso 1 1 calc R U . . .
H76B H 0.876996 0.774875 -0.015652 0.061 Uiso 1 1 calc R U . . .
H76C H 0.803419 0.789826 -0.008716 0.061 Uiso 1 1 calc R U . . .
C77 C 0.7640(2) 0.72101(15) 0.04564(10) 0.0262(10) Uani 1 1 d . . . . .
C78 C 0.7121(3) 0.71312(17) 0.02652(10) 0.0335(12) Uani 1 1 d . . . . .
C79 C 0.6848(3) 0.67057(18) 0.02644(12) 0.0412(14) Uani 1 1 d . . . . .
H79 H 0.650434 0.664135 0.013471 0.049 Uiso 1 1 calc R U . . .
C80 C 0.7058(3) 0.63772(18) 0.04438(13) 0.0447(14) Uani 1 1 d . . . . .
H80 H 0.686772 0.608817 0.043460 0.054 Uiso 1 1 calc R U . . .
C81 C 0.7548(3) 0.64653(17) 0.06388(12) 0.0375(13) Uani 1 1 d . . . . .
H81 H 0.768006 0.623795 0.076736 0.045 Uiso 1 1 calc R U . . .
C82 C 0.7851(2) 0.68805(15) 0.06503(10) 0.0285(11) Uani 1 1 d . . . . .
C83 C 0.8366(2) 0.69535(16) 0.08783(11) 0.0305(11) Uani 1 1 d . . . . .
H83 H 0.856792 0.725346 0.084657 0.037 Uiso 1 1 calc R U . . .
C84 C 0.8066(3) 0.69493(17) 0.11755(11) 0.0359(12) Uani 1 1 d . . . . .
H84A H 0.774581 0.719166 0.119200 0.054 Uiso 1 1 calc R U . . .
H84B H 0.841272 0.699080 0.131722 0.054 Uiso 1 1 calc R U . . .
H84C H 0.784734 0.666258 0.120818 0.054 Uiso 1 1 calc R U . . .
C85 C 0.8910(3) 0.66040(19) 0.08644(14) 0.0462(15) Uani 1 1 d . . . . .
H85A H 0.872445 0.630726 0.089882 0.069 Uiso 1 1 calc R U . . .
H85B H 0.924098 0.666971 0.100947 0.069 Uiso 1 1 calc R U . . .
H85C H 0.911444 0.661097 0.067598 0.069 Uiso 1 1 calc R U . . .
C86 C 0.6834(3) 0.74857(19) 0.00692(10) 0.0354(12) Uani 1 1 d . . . . .
H86 H 0.711502 0.775817 0.008260 0.043 Uiso 1 1 calc R U . . .
C87 C 0.6138(3) 0.7614(2) 0.01586(12) 0.0442(14) Uani 1 1 d . . . . .
H87A H 0.585979 0.734775 0.015906 0.066 Uiso 1 1 calc R U . . .
H87B H 0.596120 0.783333 0.002434 0.066 Uiso 1 1 calc R U . . .
H87C H 0.614814 0.774414 0.034966 0.066 Uiso 1 1 calc R U . . .
C88 C 0.6823(3) 0.7334(2) -0.02418(12) 0.0507(16) Uani 1 1 d . . . . .
H88A H 0.725725 0.722251 -0.029516 0.076 Uiso 1 1 calc R U . . .
H88B H 0.670670 0.758744 -0.036363 0.076 Uiso 1 1 calc R U . . .
H88C H 0.649831 0.709614 -0.026538 0.076 Uiso 1 1 calc R U . . .
C89 C 1.1542(3) 0.95964(16) 0.05635(11) 0.0305(11) Uani 1 1 d . . . . .
C90 C 1.1905(2) 0.94084(16) 0.03485(10) 0.0287(11) Uani 1 1 d . . . . .
C91 C 1.2234(3) 0.96519(18) 0.01424(12) 0.0385(13) Uani 1 1 d . . . . .
C92 C 1.2196(3) 1.0106(2) 0.01439(13) 0.0435(15) Uani 1 1 d . . . . .
C93 C 1.1819(3) 1.03112(17) 0.03425(13) 0.0428(15) Uani 1 1 d . . . . .
C94 C 1.1505(3) 1.00611(17) 0.05457(12) 0.0383(13) Uani 1 1 d . . . . .
C95 C 1.0338(3) 0.94591(17) 0.07069(12) 0.0355(12) Uani 1 1 d . . . . .
C96 C 0.9899(3) 0.97415(19) 0.08473(14) 0.0457(15) Uani 1 1 d . . . . .
C97 C 0.9312(3) 0.9881(2) 0.07378(16) 0.0580(18) Uani 1 1 d . . . . .
C98 C 0.9129(3) 0.9747(2) 0.04750(16) 0.0565(18) Uani 1 1 d . . . . .
C99 C 0.9522(3) 0.9463(2) 0.03236(13) 0.0493(16) Uani 1 1 d . . . . .
C100 C 1.0118(3) 0.93282(18) 0.04441(13) 0.0405(13) Uani 1 1 d . . . . .
C101 C 1.0822(2) 0.84468(16) 0.08025(10) 0.0279(10) Uani 1 1 d . . . . .
C102 C 1.0991(3) 0.80044(16) 0.08399(10) 0.0304(11) Uani 1 1 d . . . . .
C103 C 1.1627(3) 0.78942(15) 0.09006(10) 0.0292(11) Uani 1 1 d . . . . .
C104 C 1.2090(2) 0.82263(16) 0.09220(10) 0.0277(10) Uani 1 1 d . . . . .
C105 C 1.1900(2) 0.86619(15) 0.08833(9) 0.0250(10) Uani 1 1 d . . . . .
C106 C 1.1267(2) 0.87979(15) 0.08206(9) 0.0228(9) Uani 1 1 d . . . . .
C107 C 1.1249(2) 0.94935(15) 0.11378(11) 0.0283(10) Uani 1 1 d . . . . .
C108 C 1.0875(3) 0.93129(17) 0.13534(11) 0.0344(12) Uani 1 1 d . . . . .
C109 C 1.0971(3) 0.93922(19) 0.16406(12) 0.0415(14) Uani 1 1 d . . . . .
C110 C 1.1476(3) 0.96652(19) 0.17214(12) 0.0448(16) Uani 1 1 d . . . . .
C111 C 1.1870(3) 0.98549(18) 0.15178(12) 0.0393(14) Uani 1 1 d . . . . .
C112 C 1.1758(2) 0.97637(16) 0.12314(11) 0.0314(11) Uani 1 1 d . . . . .
C113 C 1.1366(2) 0.62398(14) 0.18255(9) 0.0192(9) Uani 1 1 d . . . . .
C114 C 1.1347(2) 0.57746(15) 0.18162(10) 0.0245(10) Uani 1 1 d . . . . .
C115 C 1.1618(2) 0.54940(15) 0.20144(10) 0.0270(10) Uani 1 1 d . . . . .
C116 C 1.1939(2) 0.56735(16) 0.22428(10) 0.0273(10) Uani 1 1 d . . . . .
C117 C 1.1974(2) 0.61311(16) 0.22680(9) 0.0250(10) Uani 1 1 d . . . . .
C118 C 1.1687(2) 0.63968(14) 0.20663(9) 0.0223(9) Uani 1 1 d . . . . .
C119 C 1.1160(2) 0.70756(15) 0.15962(9) 0.0212(9) Uani 1 1 d . . . . .
C120 C 1.1812(2) 0.72125(15) 0.15964(9) 0.0229(9) Uani 1 1 d . . . . .
C121 C 1.2014(2) 0.76528(16) 0.16061(10) 0.0273(10) Uani 1 1 d . . . . .
C122 C 1.1550(3) 0.79842(15) 0.16069(10) 0.0291(11) Uani 1 1 d . . . . .
C123 C 1.0900(2) 0.78725(15) 0.15949(10) 0.0266(10) Uani 1 1 d . . . . .
C124 C 1.0716(2) 0.74262(15) 0.15878(10) 0.0242(10) Uani 1 1 d . . . . .
C125 C 1.0211(2) 0.64145(14) 0.16320(9) 0.0201(9) Uani 1 1 d . . . . .
C126 C 0.9821(2) 0.61287(14) 0.14701(9) 0.0203(9) Uani 1 1 d . . . . .
C127 C 0.9184(2) 0.60153(15) 0.15397(10) 0.0261(10) Uani 1 1 d . . . . .
C128 C 0.8904(2) 0.61855(16) 0.17849(11) 0.0295(11) Uani 1 1 d . . . . .
C129 C 0.9268(2) 0.64600(16) 0.19540(10) 0.0268(10) Uani 1 1 d . . . . .
C130 C 0.9900(2) 0.65626(14) 0.18778(9) 0.0223(9) Uani 1 1 d . . . . .
C131 C 1.1239(2) 0.64123(14) 0.12519(9) 0.0217(9) Uani 1 1 d . . . . .
C132 C 1.1795(2) 0.61747(17) 0.11748(10) 0.0292(11) Uani 1 1 d . . . . .
C133 C 1.1999(3) 0.6122(2) 0.08953(12) 0.0397(13) Uani 1 1 d . . . . .
C134 C 1.1648(3) 0.63104(19) 0.06791(10) 0.0370(13) Uani 1 1 d . . . . .
C135 C 1.1098(3) 0.65467(17) 0.07399(10) 0.0336(12) Uani 1 1 d . . . . .
C136 C 1.0914(2) 0.65980(16) 0.10236(10) 0.0259(10) Uani 1 1 d . . . . .
C137 C 0.4277(7) 0.9705(5) 0.2629(3) 0.169(5) Uani 1 1 d D U . A 1
H13D H 0.412314 0.942691 0.254153 0.254 Uiso 1 1 calc R U . A 1
H13E H 0.390086 0.989899 0.266815 0.254 Uiso 1 1 calc R U . A 1
H13F H 0.450441 0.963669 0.280699 0.254 Uiso 1 1 calc R U . A 1
C138 C 0.4750(9) 0.9943(6) 0.2425(4) 0.233(6) Uani 1 1 d D U . A 1
H13G H 0.505674 0.972623 0.233833 0.280 Uiso 1 1 calc R U . A 1
H13H H 0.450307 1.009303 0.227070 0.280 Uiso 1 1 calc R U . A 1
C139 C 0.5114(8) 1.0276(6) 0.2595(4) 0.205(5) Uani 1 1 d D U . A 1
H13I H 0.529366 1.013684 0.276939 0.246 Uiso 1 1 calc R U . A 1
H13J H 0.482391 1.052601 0.265044 0.246 Uiso 1 1 calc R U . A 1
C140 C 0.5666(7) 1.0439(5) 0.2403(3) 0.189(5) Uani 1 1 d D U . A 1
H14A H 0.588322 1.018301 0.230921 0.227 Uiso 1 1 calc R U . A 1
H14B H 0.548817 1.063855 0.225338 0.227 Uiso 1 1 calc R U . A 1
C141 C 0.6132(5) 1.0680(3) 0.2579(2) 0.109(3) Uani 1 1 d D U . A 1
H14C H 0.648810 1.079431 0.245956 0.163 Uiso 1 1 calc R U . A 1
H14D H 0.631125 1.047812 0.272268 0.163 Uiso 1 1 calc R U . A 1
H14E H 0.590948 1.093000 0.267224 0.163 Uiso 1 1 calc R U . A 1
B53 B 1.1099(3) 0.93360(18) 0.08053(12) 0.0256(11) Uani 1 1 d . . . . .
B99 B 1.0995(2) 0.65344(16) 0.15782(10) 0.0198(10) Uani 1 1 d . . . . .

loop_
_atom_site_aniso_label
_atom_site_aniso_U_11
_atom_site_aniso_U_22
_atom_site_aniso_U_33
_atom_site_aniso_U_23
_atom_site_aniso_U_13
_atom_site_aniso_U_12
Br1 0.0251(2) 0.0211(2) 0.0327(3) 0.00295(18) -0.00383(19) 0.00076(17)
Br2 0.0278(2) 0.0276(2) 0.0197(2) 0.00459(17) 0.00296(19) 0.00963(18)
Br3 0.0329(3) 0.0289(2) 0.0258(2) -0.00525(19) -0.0064(2) 0.0080(2)
Br4 0.0225(2) 0.0346(2) 0.0153(2) -0.00699(17) 0.00091(17) -0.00283(18)
Br5 0.0342(3) 0.0255(2) 0.0254(2) 0.00514(18) -0.0082(2) -0.01000(19)
Br6 0.0272(2) 0.0217(2) 0.0291(2) -0.00693(18) 0.00064(19) -0.00061(18)
Zn1 0.0244(3) 0.0165(2) 0.0257(3) -0.0006(2) -0.0030(2) -0.0028(2)
Zn2 0.0247(3) 0.0185(2) 0.0197(3) 0.00059(19) -0.0011(2) 0.0040(2)
Zn3 0.0221(3) 0.0214(2) 0.0141(2) -0.00037(19) -0.0019(2) -0.0007(2)
Zn4 0.0218(3) 0.0197(2) 0.0143(2) -0.00294(18) 0.0001(2) 0.00315(19)
F1 0.0230(14) 0.0299(14) 0.0282(15) 0.0011(11) 0.0004(11) 0.0001(11)
F2 0.0302(16) 0.0406(17) 0.0407(18) 0.0054(13) -0.0060(13) -0.0135(13)
F3 0.055(2) 0.0233(14) 0.0340(16) -0.0007(12) 0.0017(14) -0.0143(13)
F4 0.0443(18) 0.0240(14) 0.0468(19) 0.0030(13) 0.0088(15) 0.0057(13)
F5 0.0244(14) 0.0275(14) 0.0379(16) 0.0040(12) 0.0017(12) 0.0034(11)
F6 0.0312(15) 0.0312(14) 0.0211(14) -0.0070(11) 0.0024(11) -0.0021(12)
F7 0.0341(16) 0.0455(17) 0.0313(16) -0.0040(13) 0.0134(13) 0.0012(13)
F8 0.0217(15) 0.0536(19) 0.0484(19) -0.0002(15) 0.0091(14) -0.0064(13)
F9 0.0283(15) 0.0412(16) 0.0359(17) -0.0039(13) -0.0067(13) -0.0131(13)
F10 0.0261(14) 0.0265(13) 0.0199(13) -0.0033(10) -0.0031(11) -0.0024(11)
F11 0.0383(17) 0.0343(15) 0.0232(14) 0.0079(11) -0.0080(12) 0.0004(13)
F12 0.065(2) 0.059(2) 0.0170(15) 0.0084(13) -0.0096(15) -0.0171(17)
F13 0.062(2) 0.090(3) 0.0184(16) -0.0188(16) 0.0160(15) -0.026(2)
F14 0.041(2) 0.103(3) 0.039(2) -0.034(2) 0.0101(16) 0.010(2)
F15 0.0310(16) 0.064(2) 0.0273(16) -0.0165(14) -0.0034(13) 0.0180(15)
F16 0.0364(15) 0.0225(13) 0.0186(13) -0.0053(10) -0.0043(11) -0.0019(11)
F17 0.0388(17) 0.0404(16) 0.0179(13) -0.0030(12) -0.0099(12) -0.0017(13)
F18 0.053(2) 0.0387(16) 0.0292(16) 0.0083(13) -0.0163(14) 0.0047(14)
F19 0.0509(19) 0.0207(13) 0.0345(16) 0.0005(12) -0.0115(14) 0.0031(13)
F20 0.0378(16) 0.0239(13) 0.0262(15) -0.0062(11) -0.0129(12) 0.0014(12)
F21 0.0279(15) 0.0245(13) 0.0393(16) -0.0043(12) -0.0076(13) -0.0014(11)
F22 0.0429(18) 0.0336(16) 0.0435(18) -0.0034(13) -0.0120(15) 0.0122(14)
F23 0.064(2) 0.0215(14) 0.0294(16) 0.0017(11) 0.0008(15) 0.0045(14)
F24 0.0463(19) 0.0318(16) 0.052(2) 0.0004(14) 0.0094(16) -0.0143(14)
F25 0.0266(15) 0.0386(16) 0.050(2) -0.0026(14) 0.0007(14) -0.0082(13)
F26 0.0419(17) 0.0321(15) 0.0265(15) -0.0004(12) 0.0049(13) -0.0032(13)
F27 0.0393(18) 0.068(2) 0.0331(18) 0.0149(16) 0.0022(15) -0.0085(16)
F28 0.050(2) 0.065(2) 0.065(2) 0.0415(19) -0.0194(19) -0.0267(18)
F29 0.075(3) 0.0269(16) 0.072(2) 0.0166(16) -0.046(2) -0.0127(16)
F30 0.061(2) 0.0266(15) 0.047(2) -0.0051(13) -0.0230(17) 0.0081(14)
F31 0.051(2) 0.0491(19) 0.0337(18) -0.0037(14) -0.0139(15) -0.0069(16)
F32 0.077(3) 0.089(3) 0.057(3) -0.008(2) -0.043(2) 0.001(2)
F33 0.066(3) 0.091(3) 0.100(4) -0.002(3) -0.053(3) 0.022(2)
F34 0.063(3) 0.089(3) 0.107(4) -0.038(3) -0.039(3) 0.046(2)
F35 0.048(2) 0.067(2) 0.067(2) -0.036(2) -0.0238(19) 0.0338(18)
F36 0.0372(17) 0.0487(18) 0.0355(17) -0.0086(14) 0.0085(14) 0.0016(14)
F37 0.078(3) 0.074(2) 0.0292(18) -0.0054(17) 0.0147(18) 0.019(2)
F38 0.098(3) 0.074(3) 0.0297(19) -0.0229(17) -0.026(2) 0.041(2)
F39 0.056(2) 0.0482(19) 0.061(2) -0.0272(17) -0.0386(19) 0.0154(17)
F40 0.0317(16) 0.0336(15) 0.0471(19) -0.0108(13) -0.0101(14) -0.0001(13)
N1 0.0195(19) 0.0184(18) 0.035(2) 0.0009(16) -0.0049(17) -0.0038(15)
N2 0.0215(19) 0.0160(17) 0.0196(19) -0.0043(14) 0.0004(15) 0.0024(14)
N3 0.031(2) 0.034(2) 0.019(2) -0.0080(16) -0.0061(17) 0.0048(18)
N4 0.025(2) 0.030(2) 0.0158(18) -0.0059(15) -0.0010(16) 0.0086(16)
C1 0.026(2) 0.021(2) 0.031(3) -0.0015(19) -0.006(2) -0.0039(18)
C2 0.022(2) 0.0150(19) 0.022(2) -0.0027(16) -0.0038(18) 0.0006(17)
C3 0.033(3) 0.030(2) 0.017(2) -0.0005(18) -0.002(2) 0.001(2)
C4 0.022(2) 0.030(2) 0.015(2) -0.0034(17) -0.0024(17) 0.0037(18)
C5 0.089(4) 0.063(3) 0.042(3) -0.002(2) -0.016(2) -0.050(3)
C6 0.059(4) 0.036(3) 0.054(4) -0.003(3) -0.018(3) -0.019(3)
C7 0.035(3) 0.028(2) 0.043(3) 0.001(2) -0.008(2) -0.015(2)
C8 0.047(4) 0.025(3) 0.065(4) 0.001(3) -0.002(3) -0.015(2)
C9 0.032(3) 0.049(4) 0.077(5) -0.010(3) 0.001(3) -0.018(3)
C10 0.089(4) 0.063(3) 0.042(3) -0.002(2) -0.016(2) -0.050(3)
C11 0.158(11) 0.111(8) 0.086(7) -0.027(6) 0.005(7) -0.056(8)
C12 0.102(7) 0.060(5) 0.097(7) 0.021(5) -0.065(6) -0.028(5)
C13 0.108(8) 0.053(5) 0.108(8) 0.017(5) -0.035(6) -0.009(5)
C14 0.021(2) 0.020(2) 0.028(2) 0.0072(18) -0.0049(19) -0.0068(17)
C15 0.020(2) 0.032(2) 0.028(3) 0.005(2) 0.0001(19) -0.0030(19)
C16 0.028(3) 0.045(3) 0.025(3) 0.001(2) 0.000(2) 0.002(2)
C17 0.035(3) 0.051(3) 0.024(3) 0.008(2) -0.005(2) 0.004(2)
C18 0.031(3) 0.042(3) 0.033(3) 0.014(2) -0.008(2) 0.003(2)
C19 0.026(2) 0.025(2) 0.033(3) 0.007(2) -0.002(2) -0.0020(19)
C20 0.023(2) 0.041(3) 0.026(3) -0.001(2) -0.002(2) 0.005(2)
C21 0.025(3) 0.056(4) 0.050(4) 0.004(3) 0.005(3) 0.004(2)
C22 0.038(3) 0.039(3) 0.033(3) -0.003(2) 0.000(2) 0.010(2)
C23 0.033(3) 0.026(2) 0.039(3) 0.006(2) -0.002(2) 0.006(2)
C24 0.031(3) 0.038(3) 0.049(3) 0.009(3) 0.005(3) 0.011(2)
C25 0.053(4) 0.033(3) 0.059(4) 0.007(3) 0.003(3) 0.013(3)
C26 0.023(2) 0.021(2) 0.017(2) -0.0008(17) -0.0024(18) 0.0066(17)
C27 0.034(3) 0.030(2) 0.020(2) 0.0009(19) 0.000(2) 0.013(2)
C28 0.026(2) 0.018(2) 0.020(2) -0.0006(16) 0.0002(18) 0.0111(17)
C29 0.045(3) 0.022(2) 0.037(3) 0.004(2) 0.003(2) 0.016(2)
C30 0.028(3) 0.048(3) 0.028(3) -0.011(2) -0.007(2) 0.014(2)
C31 0.033(3) 0.024(2) 0.018(2) -0.0033(17) 0.0000(19) 0.0067(19)
C32 0.035(3) 0.028(2) 0.030(3) -0.009(2) 0.000(2) 0.000(2)
C33 0.029(3) 0.026(2) 0.030(3) 0.0010(19) 0.000(2) 0.0007(19)
C34 0.033(3) 0.040(3) 0.039(3) 0.007(2) 0.011(2) 0.003(2)
C35 0.027(2) 0.019(2) 0.021(2) 0.0003(17) -0.0003(19) 0.0067(18)
C36 0.031(3) 0.022(2) 0.034(3) 0.0088(19) 0.007(2) 0.0091(19)
C37 0.039(3) 0.038(3) 0.036(3) 0.016(2) 0.010(2) 0.010(2)
C38 0.057(4) 0.054(3) 0.018(3) 0.009(2) 0.013(3) 0.028(3)
C39 0.058(4) 0.032(3) 0.025(3) -0.001(2) 0.000(3) 0.019(3)
C40 0.037(3) 0.022(2) 0.019(2) -0.0004(17) -0.001(2) 0.0098(19)
C41 0.042(3) 0.028(2) 0.030(3) -0.009(2) -0.008(2) 0.003(2)
C42 0.057(4) 0.040(3) 0.049(4) -0.016(3) -0.023(3) 0.013(3)
C43 0.058(4) 0.029(3) 0.035(3) -0.004(2) -0.020(3) 0.001(2)
C44 0.035(3) 0.025(2) 0.041(3) 0.006(2) 0.004(2) -0.002(2)
C45 0.050(4) 0.031(3) 0.070(4) 0.015(3) 0.006(3) -0.010(3)
C46 0.039(3) 0.038(3) 0.054(4) 0.005(3) -0.004(3) -0.006(2)
C47 0.052(4) 0.050(3) 0.018(3) 0.001(2) 0.002(2) -0.005(3)
C48 0.072(5) 0.071(4) 0.019(3) -0.002(3) -0.002(3) -0.003(4)
C49 0.040(3) 0.058(3) 0.020(3) -0.014(2) -0.009(2) 0.010(3)
C50 0.045(3) 0.063(4) 0.033(3) -0.029(3) -0.002(3) -0.004(3)
C51 0.055(4) 0.130(7) 0.031(3) -0.031(4) -0.022(3) 0.039(4)
C52 0.072(5) 0.057(4) 0.025(3) 0.011(3) 0.002(3) -0.012(3)
C53 0.088(5) 0.046(4) 0.039(3) 0.012(3) -0.001(3) 0.010(3)
C54 0.069(3) 0.087(4) 0.047(3) -0.012(3) 0.010(3) 0.012(3)
C55 0.069(3) 0.087(4) 0.047(3) -0.012(3) 0.010(3) 0.012(3)
C56 0.026(3) 0.051(3) 0.021(2) -0.016(2) -0.006(2) 0.000(2)
C57 0.041(3) 0.067(4) 0.022(3) -0.015(3) -0.013(2) 0.015(3)
C58 0.022(3) 0.101(6) 0.043(4) -0.032(4) -0.003(3) 0.013(3)
C59 0.039(4) 0.086(5) 0.052(4) -0.013(4) 0.010(3) -0.008(4)
C60 0.040(3) 0.059(4) 0.044(4) -0.009(3) 0.006(3) -0.014(3)
C61 0.031(3) 0.040(3) 0.035(3) -0.012(2) -0.003(2) -0.007(2)
C62 0.044(3) 0.026(3) 0.048(3) -0.006(2) 0.004(3) -0.004(2)
C63 0.077(5) 0.037(3) 0.074(5) -0.020(3) 0.009(4) -0.009(3)
C64 0.052(4) 0.034(3) 0.056(4) 0.005(3) -0.005(3) -0.005(3)
C65 0.058(4) 0.083(5) 0.026(3) -0.016(3) -0.017(3) 0.038(4)
C66 0.066(5) 0.141(8) 0.041(4) -0.019(4) -0.022(4) 0.065(5)
C67 0.081(5) 0.062(4) 0.037(3) -0.004(3) -0.008(3) 0.043(4)
C68 0.034(3) 0.043(3) 0.019(2) -0.007(2) 0.009(2) 0.005(2)
C69 0.031(3) 0.045(3) 0.024(3) -0.001(2) 0.010(2) 0.001(2)
C70 0.026(2) 0.029(2) 0.024(2) 0.0003(19) 0.009(2) 0.0030(19)
C71 0.034(3) 0.025(2) 0.037(3) 0.002(2) 0.013(2) 0.001(2)
C72 0.043(3) 0.035(3) 0.031(3) 0.010(2) 0.005(2) 0.004(2)
C73 0.026(2) 0.032(2) 0.024(2) -0.0061(19) 0.007(2) -0.003(2)
C74 0.025(2) 0.042(3) 0.027(3) -0.008(2) 0.004(2) -0.004(2)
C75 0.034(3) 0.048(3) 0.034(3) -0.009(2) 0.009(2) 0.014(2)
C76 0.048(3) 0.052(3) 0.022(3) -0.007(2) 0.008(2) 0.005(3)
C77 0.028(2) 0.029(2) 0.022(2) -0.0110(19) -0.001(2) 0.0061(19)
C78 0.040(3) 0.038(3) 0.023(2) -0.018(2) -0.005(2) 0.010(2)
C79 0.043(3) 0.041(3) 0.039(3) -0.022(2) -0.015(3) 0.004(3)
C80 0.046(3) 0.030(3) 0.058(4) -0.019(3) -0.010(3) 0.000(2)
C81 0.043(3) 0.026(2) 0.043(3) -0.008(2) -0.008(3) 0.008(2)
C82 0.030(3) 0.027(2) 0.029(3) -0.0110(19) -0.005(2) 0.008(2)
C83 0.029(3) 0.026(2) 0.037(3) -0.003(2) -0.010(2) 0.006(2)
C84 0.041(3) 0.031(3) 0.036(3) 0.002(2) -0.010(2) 0.005(2)
C85 0.035(3) 0.042(3) 0.062(4) 0.002(3) -0.009(3) 0.017(3)
C86 0.042(3) 0.044(3) 0.020(2) -0.010(2) -0.009(2) 0.008(2)
C87 0.045(3) 0.059(4) 0.029(3) -0.007(3) -0.012(3) 0.019(3)
C88 0.062(4) 0.063(4) 0.027(3) -0.014(3) -0.013(3) 0.014(3)
C89 0.036(3) 0.025(2) 0.030(3) 0.002(2) -0.014(2) -0.005(2)
C90 0.029(3) 0.030(2) 0.028(3) 0.007(2) -0.007(2) -0.006(2)
C91 0.035(3) 0.041(3) 0.039(3) 0.010(2) -0.014(3) -0.011(2)
C92 0.039(3) 0.048(3) 0.043(3) 0.021(3) -0.019(3) -0.020(3)
C93 0.053(4) 0.026(3) 0.049(4) 0.014(2) -0.029(3) -0.014(2)
C94 0.044(3) 0.033(3) 0.038(3) -0.004(2) -0.017(3) 0.001(2)
C95 0.036(3) 0.033(3) 0.038(3) -0.003(2) -0.015(2) -0.001(2)
C96 0.040(3) 0.043(3) 0.054(4) -0.010(3) -0.019(3) 0.012(3)
C97 0.049(4) 0.053(4) 0.072(5) -0.015(3) -0.022(4) 0.018(3)
C98 0.049(4) 0.053(4) 0.068(5) 0.002(3) -0.030(4) 0.007(3)
C99 0.053(4) 0.054(4) 0.041(3) -0.003(3) -0.027(3) -0.003(3)
C100 0.042(3) 0.037(3) 0.042(3) -0.001(2) -0.015(3) -0.003(2)
C101 0.030(3) 0.031(3) 0.022(2) -0.0039(19) 0.008(2) -0.003(2)
C102 0.042(3) 0.028(2) 0.021(2) -0.0020(19) 0.011(2) -0.008(2)
C103 0.047(3) 0.023(2) 0.017(2) 0.0010(18) 0.005(2) -0.001(2)
C104 0.034(3) 0.032(2) 0.017(2) -0.0049(18) 0.000(2) 0.006(2)
C105 0.033(3) 0.026(2) 0.017(2) -0.0037(18) -0.0004(19) -0.0022(19)
C106 0.027(2) 0.027(2) 0.014(2) -0.0008(17) 0.0028(18) -0.0036(18)
C107 0.027(2) 0.027(2) 0.031(3) -0.009(2) -0.006(2) 0.0108(19)
C108 0.038(3) 0.037(3) 0.028(3) -0.007(2) -0.001(2) 0.015(2)
C109 0.054(4) 0.044(3) 0.027(3) -0.005(2) 0.001(3) 0.022(3)
C110 0.062(4) 0.046(3) 0.027(3) -0.013(2) -0.019(3) 0.035(3)
C111 0.040(3) 0.039(3) 0.039(3) -0.018(2) -0.022(3) 0.022(2)
C112 0.030(3) 0.030(2) 0.034(3) -0.013(2) -0.011(2) 0.015(2)
C113 0.020(2) 0.024(2) 0.013(2) -0.0027(16) 0.0021(17) 0.0013(17)
C114 0.024(2) 0.030(2) 0.019(2) -0.0045(18) -0.0054(19) 0.0004(19)
C115 0.032(3) 0.021(2) 0.028(3) 0.0010(18) -0.001(2) 0.0035(19)
C116 0.027(2) 0.032(2) 0.022(2) 0.0054(19) -0.005(2) 0.004(2)
C117 0.026(2) 0.034(2) 0.015(2) -0.0037(18) -0.0026(18) -0.001(2)
C118 0.025(2) 0.024(2) 0.018(2) -0.0008(17) 0.0017(18) 0.0006(18)
C119 0.023(2) 0.028(2) 0.013(2) -0.0033(17) -0.0003(17) -0.0013(18)
C120 0.026(2) 0.026(2) 0.017(2) -0.0008(17) 0.0014(18) 0.0021(18)
C121 0.030(3) 0.035(3) 0.017(2) -0.0009(19) 0.000(2) -0.011(2)
C122 0.045(3) 0.024(2) 0.018(2) -0.0006(18) 0.003(2) -0.005(2)
C123 0.032(3) 0.023(2) 0.024(2) 0.0029(18) 0.001(2) 0.0054(19)
C124 0.026(2) 0.028(2) 0.019(2) 0.0001(18) 0.0017(19) -0.0009(19)
C125 0.022(2) 0.022(2) 0.017(2) 0.0020(16) -0.0003(17) 0.0008(17)
C126 0.023(2) 0.022(2) 0.015(2) 0.0012(16) 0.0000(17) 0.0013(17)
C127 0.028(2) 0.025(2) 0.025(2) 0.0044(18) -0.005(2) -0.0060(19)
C128 0.021(2) 0.032(3) 0.035(3) 0.007(2) 0.005(2) -0.0019(19)
C129 0.026(2) 0.031(2) 0.023(2) 0.0006(19) 0.006(2) 0.005(2)
C130 0.025(2) 0.022(2) 0.020(2) -0.0002(17) -0.0024(18) -0.0007(18)
C131 0.024(2) 0.026(2) 0.016(2) -0.0030(17) -0.0018(18) -0.0048(18)
C132 0.028(2) 0.041(3) 0.018(2) -0.010(2) -0.002(2) -0.002(2)
C133 0.029(3) 0.060(4) 0.030(3) -0.021(3) 0.010(2) -0.007(3)
C134 0.042(3) 0.055(3) 0.015(2) -0.013(2) 0.010(2) -0.023(3)
C135 0.047(3) 0.035(3) 0.019(2) 0.002(2) -0.006(2) -0.021(2)
C136 0.028(2) 0.031(2) 0.019(2) -0.0008(18) -0.0015(19) -0.012(2)
C137 0.145(8) 0.196(9) 0.167(9) 0.023(7) -0.003(7) -0.022(7)
C138 0.233(6) 0.233(6) 0.233(6) 0.0005(10) 0.0001(10) -0.0009(10)
C139 0.205(5) 0.205(5) 0.205(5) -0.0002(10) 0.0007(10) -0.0002(10)
C140 0.189(6) 0.189(6) 0.189(6) 0.0005(10) 0.0002(10) -0.0006(10)
C141 0.131(7) 0.090(6) 0.106(6) 0.041(5) 0.012(5) 0.023(5)
B53 0.025(3) 0.027(3) 0.025(3) -0.006(2) -0.006(2) 0.002(2)
B99 0.018(2) 0.025(2) 0.017(2) -0.0025(19) -0.0008(19) 0.0004(19)

loop_
_atom_type_symbol
_atom_type_description
_atom_type_scat_dispersion_real
_atom_type_scat_dispersion_imag
_atom_type_scat_source
C C 0.0033 0.0016 'International Tables Vol C Tables 4.2.6.8 and 6.1.1.4'
H H 0.0000 0.0000 'International Tables Vol C Tables 4.2.6.8 and 6.1.1.4'
B B 0.0013 0.0007 'International Tables Vol C Tables 4.2.6.8 and 6.1.1.4'
Br Br -0.2901 2.4595 'International Tables Vol C Tables 4.2.6.8 and 6.1.1.4'
F F 0.0171 0.0103 'International Tables Vol C Tables 4.2.6.8 and 6.1.1.4'
N N 0.0061 0.0033 'International Tables Vol C Tables 4.2.6.8 and 6.1.1.4'
Zn Zn 0.2839 1.4301 'International Tables Vol C Tables 4.2.6.8 and 6.1.1.4'

loop_
_geom_angle_atom_site_label_1
_geom_angle_atom_site_label_2
_geom_angle_atom_site_label_3
_geom_angle
_geom_angle_site_symmetry_1
_geom_angle_site_symmetry_3
_geom_angle_publ_flag
Zn1 Br1 Zn2 115.18(2) . . ?
Zn2 Br2 Zn4 116.68(2) . . ?
Zn3 Br3 Zn2 116.78(2) . . ?
Zn3 Br4 Zn4 116.43(2) . . ?
Zn3 Br5 Zn1 117.01(2) . . ?
Zn4 Br6 Zn1 115.89(2) . . ?
Br5 Zn1 Br1 109.35(2) . . ?
Br6 Zn1 Br1 108.09(2) . . ?
Br6 Zn1 Br5 99.90(2) . . ?
C1 Zn1 Br1 106.96(13) . . ?
C1 Zn1 Br5 118.66(14) . . ?
C1 Zn1 Br6 113.43(14) . . ?
Br1 Zn2 Br3 97.93(2) . . ?
Br2 Zn2 Br1 105.04(2) . . ?
Br2 Zn2 Br3 112.72(3) . . ?
C2 Zn2 Br1 112.57(12) . . ?
C2 Zn2 Br2 116.43(13) . . ?
C2 Zn2 Br3 110.52(12) . . ?
Br4 Zn3 Br3 105.82(2) . . ?
Br4 Zn3 Br5 105.33(2) . . ?
Br5 Zn3 Br3 104.44(2) . . ?
C3 Zn3 Br3 109.29(13) . . ?
C3 Zn3 Br4 116.80(14) . . ?
C3 Zn3 Br5 114.15(13) . . ?
Br4 Zn4 Br2 102.67(2) . . ?
Br6 Zn4 Br2 102.75(2) . . ?
Br6 Zn4 Br4 111.60(2) . . ?
C4 Zn4 Br2 112.77(12) . . ?
C4 Zn4 Br4 107.78(12) . . ?
C4 Zn4 Br6 118.19(13) . . ?
C1 N1 C7 115.6(4) . . ?
C1 N1 C14 124.1(4) . . ?
C14 N1 C7 120.2(4) . . ?
C2 N2 C28 115.2(3) . . ?
C2 N2 C35 124.8(4) . . ?
C35 N2 C28 120.0(3) . . ?
C3 N3 C49 115.2(4) . . ?
C3 N3 C56 125.4(4) . . ?
C56 N3 C49 119.4(4) . . ?
C4 N4 C68 115.5(4) . . ?
C4 N4 C77 123.9(4) . . ?
C77 N4 C68 120.6(3) . . ?
N1 C1 Zn1 125.3(3) . . ?
N1 C1 C5 110.2(4) . . ?
C5 C1 Zn1 124.5(4) . . ?
N2 C2 Zn2 127.7(3) . . ?
N2 C2 C26 110.6(4) . . ?
C26 C2 Zn2 121.5(3) . . ?
N3 C3 Zn3 127.1(4) . . ?
N3 C3 C47 110.2(4) . . ?
C47 C3 Zn3 122.7(4) . . ?
N4 C4 Zn4 126.1(3) . . ?
N4 C4 C70 110.7(4) . . ?
C70 C4 Zn4 123.2(3) . . ?
C1 C5 C6 104.4(5) . . ?
C1 C5 C10 104.7(5) . . ?
C6 C5 C10 106.9(6) . . ?
C12 C5 C1 114.4(6) . . ?
C12 C5 C6 115.8(6) . . ?
C12 C5 C10 109.9(7) . . ?
C5 C6 H6A 110.0 . . ?
C5 C6 H6B 110.0 . . ?
H6A C6 H6B 108.3 . . ?
C7 C6 C5 108.7(4) . . ?
C7 C6 H6A 110.0 . . ?
C7 C6 H6B 110.0 . . ?
C6 C7 N1 100.6(4) . . ?
C8 C7 N1 110.5(4) . . ?
C8 C7 C6 111.4(5) . . ?
C9 C7 N1 110.0(4) . . ?
C9 C7 C6 115.5(5) . . ?
C9 C7 C8 108.6(5) . . ?
C7 C8 H8A 109.5 . . ?
C7 C8 H8B 109.5 . . ?
C7 C8 H8C 109.5 . . ?
H8A C8 H8B 109.5 . . ?
H8A C8 H8C 109.5 . . ?
H8B C8 H8C 109.5 . . ?
C7 C9 H9A 109.5 . . ?
C7 C9 H9B 109.5 . . ?
C7 C9 H9C 109.5 . . ?
H9A C9 H9B 109.5 . . ?
H9A C9 H9C 109.5 . . ?
H9B C9 H9C 109.5 . . ?
C5 C10 H10A 108.1 . . ?
C5 C10 H10B 108.1 . . ?
H10A C10 H10B 107.3 . . ?
C11 C10 C5 116.7(7) . . ?
C11 C10 H10A 108.1 . . ?
C11 C10 H10B 108.1 . . ?
C10 C11 H11A 109.5 . . ?
C10 C11 H11B 109.5 . . ?
C10 C11 H11C 109.5 . . ?
H11A C11 H11B 109.5 . . ?
H11A C11 H11C 109.5 . . ?
H11B C11 H11C 109.5 . . ?
C5 C12 H12A 108.9 . . ?
C5 C12 H12B 108.9 . . ?
H12A C12 H12B 107.7 . . ?
C13 C12 C5 113.2(8) . . ?
C13 C12 H12A 108.9 . . ?
C13 C12 H12B 108.9 . . ?
C12 C13 H13A 109.5 . . ?
C12 C13 H13B 109.5 . . ?
C12 C13 H13C 109.5 . . ?
H13A C13 H13B 109.5 . . ?
H13A C13 H13C 109.5 . . ?
H13B C13 H13C 109.5 . . ?
C15 C14 N1 119.9(4) . . ?
C15 C14 C19 122.6(4) . . ?
C19 C14 N1 117.5(4) . . ?
C14 C15 C20 124.3(4) . . ?
C16 C15 C14 117.2(4) . . ?
C16 C15 C20 118.4(4) . . ?
C15 C16 H16 119.4 . . ?
C17 C16 C15 121.2(5) . . ?
C17 C16 H16 119.4 . . ?
C16 C17 H17 119.8 . . ?
C18 C17 C16 120.5(5) . . ?
C18 C17 H17 119.8 . . ?
C17 C18 H18 118.9 . . ?
C17 C18 C19 122.2(5) . . ?
C19 C18 H18 118.9 . . ?
C14 C19 C23 124.4(4) . . ?
C18 C19 C14 116.2(5) . . ?
C18 C19 C23 119.3(4) . . ?
C15 C20 H20 108.2 . . ?
C15 C20 C21 111.7(4) . . ?
C21 C20 H20 108.2 . . ?
C22 C20 C15 110.8(4) . . ?
C22 C20 H20 108.2 . . ?
C22 C20 C21 109.6(4) . . ?
C20 C21 H21A 109.5 . . ?
C20 C21 H21B 109.5 . . ?
C20 C21 H21C 109.5 . . ?
H21A C21 H21B 109.5 . . ?
H21A C21 H21C 109.5 . . ?
H21B C21 H21C 109.5 . . ?
C20 C22 H22A 109.5 . . ?
C20 C22 H22B 109.5 . . ?
C20 C22 H22C 109.5 . . ?
H22A C22 H22B 109.5 . . ?
H22A C22 H22C 109.5 . . ?
H22B C22 H22C 109.5 . . ?
C19 C23 H23 108.4 . . ?
C19 C23 C24 111.2(4) . . ?
C19 C23 C25 111.5(4) . . ?
C24 C23 H23 108.4 . . ?
C25 C23 H23 108.4 . . ?
C25 C23 C24 108.7(4) . . ?
C23 C24 H24A 109.5 . . ?
C23 C24 H24B 109.5 . . ?
C23 C24 H24C 109.5 . . ?
H24A C24 H24B 109.5 . . ?
H24A C24 H24C 109.5 . . ?
H24B C24 H24C 109.5 . . ?
C23 C25 H25A 109.5 . . ?
C23 C25 H25B 109.5 . . ?
C23 C25 H25C 109.5 . . ?
H25A C25 H25B 109.5 . . ?
H25A C25 H25C 109.5 . . ?
H25B C25 H25C 109.5 . . ?
C2 C26 C27 104.8(4) . . ?
C2 C26 C31 112.1(4) . . ?
C2 C26 C33 106.7(3) . . ?
C31 C26 C27 111.4(4) . . ?
C31 C26 C33 109.6(4) . . ?
C33 C26 C27 112.1(4) . . ?
C26 C27 H27A 110.2 . . ?
C26 C27 H27B 110.2 . . ?
H27A C27 H27B 108.5 . . ?
C28 C27 C26 107.7(4) . . ?
C28 C27 H27A 110.2 . . ?
C28 C27 H27B 110.2 . . ?
C27 C28 N2 101.6(3) . . ?
C29 C28 N2 111.9(4) . . ?
C29 C28 C27 112.8(4) . . ?
C30 C28 N2 109.7(3) . . ?
C30 C28 C27 112.5(4) . . ?
C30 C28 C29 108.2(4) . . ?
C28 C29 H29A 109.5 . . ?
C28 C29 H29B 109.5 . . ?
C28 C29 H29C 109.5 . . ?
H29A C29 H29B 109.5 . . ?
H29A C29 H29C 109.5 . . ?
H29B C29 H29C 109.5 . . ?
C28 C30 H30A 109.5 . . ?
C28 C30 H30B 109.5 . . ?
C28 C30 H30C 109.5 . . ?
H30A C30 H30B 109.5 . . ?
H30A C30 H30C 109.5 . . ?
H30B C30 H30C 109.5 . . ?
C26 C31 H31A 108.6 . . ?
C26 C31 H31B 108.6 . . ?
H31A C31 H31B 107.6 . . ?
C32 C31 C26 114.7(4) . . ?
C32 C31 H31A 108.6 . . ?
C32 C31 H31B 108.6 . . ?
C31 C32 H32A 109.5 . . ?
C31 C32 H32B 109.5 . . ?
C31 C32 H32C 109.5 . . ?
H32A C32 H32B 109.5 . . ?
H32A C32 H32C 109.5 . . ?
H32B C32 H32C 109.5 . . ?
C26 C33 H33A 108.6 . . ?
C26 C33 H33B 108.6 . . ?
H33A C33 H33B 107.6 . . ?
C34 C33 C26 114.7(4) . . ?
C34 C33 H33A 108.6 . . ?
C34 C33 H33B 108.6 . . ?
C33 C34 H34A 109.5 . . ?
C33 C34 H34B 109.5 . . ?
C33 C34 H34C 109.5 . . ?
H34A C34 H34B 109.5 . . ?
H34A C34 H34C 109.5 . . ?
H34B C34 H34C 109.5 . . ?
C36 C35 N2 118.5(4) . . ?
C36 C35 C40 122.7(4) . . ?
C40 C35 N2 118.8(4) . . ?
C35 C36 C44 124.0(4) . . ?
C37 C36 C35 117.6(5) . . ?
C37 C36 C44 118.3(5) . . ?
C36 C37 H37 119.5 . . ?
C38 C37 C36 121.1(5) . . ?
C38 C37 H37 119.5 . . ?
C37 C38 H38 119.6 . . ?
C39 C38 C37 120.7(5) . . ?
C39 C38 H38 119.6 . . ?
C38 C39 H39 119.1 . . ?
C38 C39 C40 121.8(5) . . ?
C40 C39 H39 119.1 . . ?
C35 C40 C41 125.5(4) . . ?
C39 C40 C35 116.1(5) . . ?
C39 C40 C41 118.2(4) . . ?
C40 C41 H41 108.4 . . ?
C40 C41 C42 112.8(5) . . ?
C40 C41 C43 110.1(4) . . ?
C42 C41 H41 108.4 . . ?
C42 C41 C43 108.5(4) . . ?
C43 C41 H41 108.4 . . ?
C41 C42 H42A 109.5 . . ?
C41 C42 H42B 109.5 . . ?
C41 C42 H42C 109.5 . . ?
H42A C42 H42B 109.5 . . ?
H42A C42 H42C 109.5 . . ?
H42B C42 H42C 109.5 . . ?
C41 C43 H43A 109.5 . . ?
C41 C43 H43B 109.5 . . ?
C41 C43 H43C 109.5 . . ?
H43A C43 H43B 109.5 . . ?
H43A C43 H43C 109.5 . . ?
H43B C43 H43C 109.5 . . ?
C36 C44 H44 108.2 . . ?
C36 C44 C45 111.3(5) . . ?
C45 C44 H44 108.2 . . ?
C46 C44 C36 111.8(4) . . ?
C46 C44 H44 108.2 . . ?
C46 C44 C45 109.2(5) . . ?
C44 C45 H45A 109.5 . . ?
C44 C45 H45B 109.5 . . ?
C44 C45 H45C 109.5 . . ?
H45A C45 H45B 109.5 . . ?
H45A C45 H45C 109.5 . . ?
H45B C45 H45C 109.5 . . ?
C44 C46 H46A 109.5 . . ?
C44 C46 H46B 109.5 . . ?
C44 C46 H46C 109.5 . . ?
H46A C46 H46B 109.5 . . ?
H46A C46 H46C 109.5 . . ?
H46B C46 H46C 109.5 . . ?
C3 C47 C48 104.7(5) . . ?
C3 C47 C52 110.7(5) . . ?
C3 C47 C54 109.7(5) . . ?
C52 C47 C48 111.9(5) . . ?
C52 C47 C54 107.0(5) . . ?
C54 C47 C48 112.9(5) . . ?
C47 C48 H48A 110.1 . . ?
C47 C48 H48B 110.1 . . ?
H48A C48 H48B 108.5 . . ?
C49 C48 C47 107.8(4) . . ?
C49 C48 H48A 110.1 . . ?
C49 C48 H48B 110.1 . . ?
C48 C49 N3 101.2(4) . . ?
C48 C49 C50 114.4(5) . . ?
C48 C49 C51 112.6(6) . . ?
C50 C49 N3 109.2(4) . . ?
C50 C49 C51 107.5(5) . . ?
C51 C49 N3 111.8(4) . . ?
C49 C50 H50A 109.5 . . ?
C49 C50 H50B 109.5 . . ?
C49 C50 H50C 109.5 . . ?
H50A C50 H50B 109.5 . . ?
H50A C50 H50C 109.5 . . ?
H50B C50 H50C 109.5 . . ?
C49 C51 H51A 109.5 . . ?
C49 C51 H51B 109.5 . . ?
C49 C51 H51C 109.5 . . ?
H51A C51 H51B 109.5 . . ?
H51A C51 H51C 109.5 . . ?
H51B C51 H51C 109.5 . . ?
C47 C52 H52A 108.6 . . ?
C47 C52 H52B 108.6 . . ?
C47 C52 C53 114.7(5) . . ?
H52A C52 H52B 107.6 . . ?
C53 C52 H52A 108.6 . . ?
C53 C52 H52B 108.6 . . ?
C52 C53 H53A 109.5 . . ?
C52 C53 H53B 109.5 . . ?
C52 C53 H53C 109.5 . . ?
H53A C53 H53B 109.5 . . ?
H53A C53 H53C 109.5 . . ?
H53B C53 H53C 109.5 . . ?
C47 C54 H54A 106.7 . . ?
C47 C54 H54B 106.7 . . ?
H54A C54 H54B 106.6 . . ?
C55 C54 C47 122.5(7) . . ?
C55 C54 H54A 106.7 . . ?
C55 C54 H54B 106.7 . . ?
C54 C55 H55A 109.5 . . ?
C54 C55 H55B 109.5 . . ?
C54 C55 H55C 109.5 . . ?
H55A C55 H55B 109.5 . . ?
H55A C55 H55C 109.5 . . ?
H55B C55 H55C 109.5 . . ?
C57 C56 N3 118.6(5) . . ?
C57 C56 C61 121.3(5) . . ?
C61 C56 N3 120.0(4) . . ?
C56 C57 C58 117.2(6) . . ?
C56 C57 C65 123.9(6) . . ?
C58 C57 C65 118.8(6) . . ?
C57 C58 H58 118.9 . . ?
C59 C58 C57 122.1(6) . . ?
C59 C58 H58 118.9 . . ?
C58 C59 H59 120.3 . . ?
C60 C59 C58 119.4(6) . . ?
C60 C59 H59 120.3 . . ?
C59 C60 H60 118.8 . . ?
C59 C60 C61 122.4(7) . . ?
C61 C60 H60 118.8 . . ?
C56 C61 C62 125.5(5) . . ?
C60 C61 C56 117.5(5) . . ?
C60 C61 C62 116.7(5) . . ?
C61 C62 H62 109.0 . . ?
C61 C62 C63 112.7(5) . . ?
C61 C62 C64 109.7(5) . . ?
C63 C62 H62 109.0 . . ?
C64 C62 H62 109.0 . . ?
C64 C62 C63 107.4(5) . . ?
C62 C63 H63A 109.5 . . ?
C62 C63 H63B 109.5 . . ?
C62 C63 H63C 109.5 . . ?
H63A C63 H63B 109.5 . . ?
H63A C63 H63C 109.5 . . ?
H63B C63 H63C 109.5 . . ?
C62 C64 H64A 109.5 . . ?
C62 C64 H64B 109.5 . . ?
C62 C64 H64C 109.5 . . ?
H64A C64 H64B 109.5 . . ?
H64A C64 H64C 109.5 . . ?
H64B C64 H64C 109.5 . . ?
C57 C65 H65 108.1 . . ?
C57 C65 C66 111.6(7) . . ?
C57 C65 C67 111.3(5) . . ?
C66 C65 H65 108.1 . . ?
C67 C65 H65 108.1 . . ?
C67 C65 C66 109.4(5) . . ?
C65 C66 H66A 109.5 . . ?
C65 C66 H66B 109.5 . . ?
C65 C66 H66C 109.5 . . ?
H66A C66 H66B 109.5 . . ?
H66A C66 H66C 109.5 . . ?
H66B C66 H66C 109.5 . . ?
C65 C67 H67A 109.5 . . ?
C65 C67 H67B 109.5 . . ?
C65 C67 H67C 109.5 . . ?
H67A C67 H67B 109.5 . . ?
H67A C67 H67C 109.5 . . ?
H67B C67 H67C 109.5 . . ?
C69 C68 N4 101.0(4) . . ?
C75 C68 N4 110.9(4) . . ?
C75 C68 C69 113.0(5) . . ?
C76 C68 N4 110.4(4) . . ?
C76 C68 C69 112.7(4) . . ?
C76 C68 C75 108.7(4) . . ?
C68 C69 H69A 110.1 . . ?
C68 C69 H69B 110.1 . . ?
C68 C69 C70 107.9(4) . . ?
H69A C69 H69B 108.4 . . ?
C70 C69 H69A 110.1 . . ?
C70 C69 H69B 110.1 . . ?
C4 C70 C69 104.9(4) . . ?
C4 C70 C71 108.8(4) . . ?
C4 C70 C73 112.4(4) . . ?
C71 C70 C69 111.9(4) . . ?
C73 C70 C69 111.0(4) . . ?
C73 C70 C71 107.9(4) . . ?
C70 C71 H71A 108.4 . . ?
C70 C71 H71B 108.4 . . ?
H71A C71 H71B 107.5 . . ?
C72 C71 C70 115.3(4) . . ?
C72 C71 H71A 108.4 . . ?
C72 C71 H71B 108.4 . . ?
C71 C72 H72A 109.5 . . ?
C71 C72 H72B 109.5 . . ?
C71 C72 H72C 109.5 . . ?
H72A C72 H72B 109.5 . . ?
H72A C72 H72C 109.5 . . ?
H72B C72 H72C 109.5 . . ?
C70 C73 H73A 108.1 . . ?
C70 C73 H73B 108.1 . . ?
H73A C73 H73B 107.3 . . ?
C74 C73 C70 116.9(4) . . ?
C74 C73 H73A 108.1 . . ?
C74 C73 H73B 108.1 . . ?
C73 C74 H74A 109.5 . . ?
C73 C74 H74B 109.5 . . ?
C73 C74 H74C 109.5 . . ?
H74A C74 H74B 109.5 . . ?
H74A C74 H74C 109.5 . . ?
H74B C74 H74C 109.5 . . ?
C68 C75 H75A 109.5 . . ?
C68 C75 H75B 109.5 . . ?
C68 C75 H75C 109.5 . . ?
H75A C75 H75B 109.5 . . ?
H75A C75 H75C 109.5 . . ?
H75B C75 H75C 109.5 . . ?
C68 C76 H76A 109.5 . . ?
C68 C76 H76B 109.5 . . ?
C68 C76 H76C 109.5 . . ?
H76A C76 H76B 109.5 . . ?
H76A C76 H76C 109.5 . . ?
H76B C76 H76C 109.5 . . ?
C78 C77 N4 120.2(4) . . ?
C78 C77 C82 121.6(5) . . ?
C82 C77 N4 118.1(4) . . ?
C77 C78 C86 124.0(5) . . ?
C79 C78 C77 117.1(5) . . ?
C79 C78 C86 118.9(5) . . ?
C78 C79 H79 118.9 . . ?
C80 C79 C78 122.3(5) . . ?
C80 C79 H79 118.9 . . ?
C79 C80 H80 120.0 . . ?
C79 C80 C81 120.0(5) . . ?
C81 C80 H80 120.0 . . ?
C80 C81 H81 119.4 . . ?
C80 C81 C82 121.2(5) . . ?
C82 C81 H81 119.4 . . ?
C77 C82 C83 124.6(4) . . ?
C81 C82 C77 117.7(4) . . ?
C81 C82 C83 117.7(4) . . ?
C82 C83 H83 108.0 . . ?
C82 C83 C84 111.7(4) . . ?
C82 C83 C85 112.0(4) . . ?
C84 C83 H83 108.0 . . ?
C84 C83 C85 108.9(4) . . ?
C85 C83 H83 108.0 . . ?
C83 C84 H84A 109.5 . . ?
C83 C84 H84B 109.5 . . ?
C83 C84 H84C 109.5 . . ?
H84A C84 H84B 109.5 . . ?
H84A C84 H84C 109.5 . . ?
H84B C84 H84C 109.5 . . ?
C83 C85 H85A 109.5 . . ?
C83 C85 H85B 109.5 . . ?
C83 C85 H85C 109.5 . . ?
H85A C85 H85B 109.5 . . ?
H85A C85 H85C 109.5 . . ?
H85B C85 H85C 109.5 . . ?
C78 C86 H86 108.1 . . ?
C78 C86 C87 111.5(5) . . ?
C78 C86 C88 112.2(4) . . ?
C87 C86 H86 108.1 . . ?
C87 C86 C88 108.9(5) . . ?
C88 C86 H86 108.1 . . ?
C86 C87 H87A 109.5 . . ?
C86 C87 H87B 109.5 . . ?
C86 C87 H87C 109.5 . . ?
H87A C87 H87B 109.5 . . ?
H87A C87 H87C 109.5 . . ?
H87B C87 H87C 109.5 . . ?
C86 C88 H88A 109.5 . . ?
C86 C88 H88B 109.5 . . ?
C86 C88 H88C 109.5 . . ?
H88A C88 H88B 109.5 . . ?
H88A C88 H88C 109.5 . . ?
H88B C88 H88C 109.5 . . ?
C90 C89 C94 113.1(5) . . ?
C90 C89 B53 127.6(4) . . ?
C94 C89 B53 118.9(5) . . ?
F26 C90 C89 121.4(4) . . ?
F26 C90 C91 114.5(5) . . ?
C89 C90 C91 124.1(5) . . ?
F27 C91 C90 120.9(5) . . ?
F27 C91 C92 119.5(5) . . ?
C92 C91 C90 119.6(6) . . ?
F28 C92 C91 119.6(6) . . ?
F28 C92 C93 121.2(5) . . ?
C93 C92 C91 119.2(5) . . ?
F29 C93 C94 119.7(6) . . ?
C92 C93 F29 120.5(5) . . ?
C92 C93 C94 119.8(5) . . ?
F30 C94 C89 118.7(5) . . ?
F30 C94 C93 117.2(5) . . ?
C93 C94 C89 124.1(6) . . ?
C96 C95 B53 126.9(5) . . ?
C100 C95 C96 113.0(5) . . ?
C100 C95 B53 119.5(5) . . ?
F35 C96 C95 120.9(5) . . ?
F35 C96 C97 114.5(5) . . ?
C97 C96 C95 124.5(6) . . ?
F34 C97 C96 120.3(6) . . ?
C98 C97 F34 119.9(6) . . ?
C98 C97 C96 119.7(6) . . ?
F33 C98 C97 120.3(7) . . ?
F33 C98 C99 119.8(6) . . ?
C97 C98 C99 119.9(6) . . ?
F32 C99 C98 121.1(6) . . ?
F32 C99 C100 120.4(6) . . ?
C98 C99 C100 118.5(6) . . ?
F31 C100 C95 119.8(5) . . ?
F31 C100 C99 115.8(5) . . ?
C95 C100 C99 124.4(6) . . ?
F25 C101 C102 115.5(4) . . ?
F25 C101 C106 120.8(4) . . ?
C102 C101 C106 123.6(5) . . ?
F24 C102 C101 120.4(5) . . ?
F24 C102 C103 119.9(4) . . ?
C103 C102 C101 119.7(5) . . ?
F23 C103 C102 120.9(4) . . ?
F23 C103 C104 119.6(5) . . ?
C102 C103 C104 119.5(4) . . ?
F22 C104 C103 120.3(4) . . ?
F22 C104 C105 120.8(4) . . ?
C105 C104 C103 118.9(5) . . ?
F21 C105 C104 116.2(4) . . ?
F21 C105 C106 119.0(4) . . ?
C104 C105 C106 124.8(4) . . ?
C101 C106 B53 126.9(4) . . ?
C105 C106 C101 113.5(4) . . ?
C105 C106 B53 119.4(4) . . ?
C108 C107 C112 114.1(5) . . ?
C108 C107 B53 118.6(4) . . ?
C112 C107 B53 127.0(5) . . ?
F36 C108 C107 119.5(4) . . ?
F36 C108 C109 115.6(5) . . ?
C107 C108 C109 124.9(5) . . ?
F37 C109 C108 121.1(6) . . ?
F37 C109 C110 120.3(5) . . ?
C110 C109 C108 118.6(6) . . ?
F38 C110 C109 119.6(6) . . ?
F38 C110 C111 120.8(6) . . ?
C109 C110 C111 119.6(5) . . ?
F39 C111 C110 119.7(5) . . ?
F39 C111 C112 120.5(6) . . ?
C110 C111 C112 119.8(5) . . ?
F40 C112 C107 121.9(5) . . ?
F40 C112 C111 115.1(5) . . ?
C107 C112 C111 122.9(6) . . ?
C114 C113 B99 120.1(4) . . ?
C118 C113 C114 112.1(4) . . ?
C118 C113 B99 127.7(4) . . ?
F20 C114 C113 118.4(4) . . ?
F20 C114 C115 116.1(4) . . ?
C115 C114 C113 125.4(4) . . ?
F19 C115 C114 121.0(4) . . ?
F19 C115 C116 119.9(4) . . ?
C116 C115 C114 119.1(4) . . ?
F18 C116 C115 120.4(4) . . ?
F18 C116 C117 120.7(4) . . ?
C115 C116 C117 118.9(4) . . ?
F17 C117 C116 119.2(4) . . ?
F17 C117 C118 121.1(4) . . ?
C118 C117 C116 119.7(4) . . ?
F16 C118 C113 120.7(4) . . ?
F16 C118 C117 114.6(4) . . ?
C117 C118 C113 124.7(4) . . ?
C120 C119 B99 118.8(4) . . ?
C124 C119 C120 113.6(4) . . ?
C124 C119 B99 127.4(4) . . ?
F1 C120 C119 119.8(4) . . ?
F1 C120 C121 115.7(4) . . ?
C121 C120 C119 124.5(4) . . ?
F2 C121 C120 120.9(4) . . ?
F2 C121 C122 120.2(4) . . ?
C122 C121 C120 118.9(4) . . ?
F3 C122 C121 120.1(5) . . ?
F3 C122 C123 120.4(4) . . ?
C123 C122 C121 119.5(4) . . ?
F4 C123 C122 120.2(4) . . ?
F4 C123 C124 120.0(4) . . ?
C122 C123 C124 119.8(4) . . ?
F5 C124 C119 121.4(4) . . ?
F5 C124 C123 115.1(4) . . ?
C119 C124 C123 123.6(4) . . ?
C126 C125 B99 126.9(4) . . ?
C130 C125 C126 112.9(4) . . ?
C130 C125 B99 119.9(4) . . ?
F10 C126 C125 121.1(4) . . ?
F10 C126 C127 115.0(4) . . ?
C127 C126 C125 123.9(4) . . ?
F9 C127 C126 120.5(4) . . ?
F9 C127 C128 119.9(4) . . ?
C126 C127 C128 119.7(4) . . ?
F8 C128 C127 119.8(4) . . ?
F8 C128 C129 121.3(4) . . ?
C129 C128 C127 118.9(4) . . ?
F7 C129 C128 119.8(4) . . ?
F7 C129 C130 120.6(4) . . ?
C128 C129 C130 119.6(4) . . ?
F6 C130 C125 118.4(4) . . ?
F6 C130 C129 116.5(4) . . ?
C129 C130 C125 125.1(4) . . ?
C132 C131 B99 127.0(4) . . ?
C136 C131 C132 113.4(4) . . ?
C136 C131 B99 119.2(4) . . ?
F15 C132 C131 121.5(4) . . ?
F15 C132 C133 115.1(5) . . ?
C131 C132 C133 123.4(5) . . ?
F14 C133 C132 119.5(5) . . ?
F14 C133 C134 120.4(5) . . ?
C134 C133 C132 120.1(5) . . ?
F13 C134 C133 120.2(5) . . ?
F13 C134 C135 120.3(5) . . ?
C135 C134 C133 119.4(4) . . ?
F12 C135 C134 121.0(5) . . ?
F12 C135 C136 120.2(5) . . ?
C134 C135 C136 118.8(5) . . ?
F11 C136 C131 118.8(4) . . ?
F11 C136 C135 116.4(4) . . ?
C131 C136 C135 124.8(5) . . ?
H13D C137 H13E 109.5 . . ?
H13D C137 H13F 109.5 . . ?
H13E C137 H13F 109.5 . . ?
C138 C137 H13D 109.5 . . ?
C138 C137 H13E 109.5 . . ?
C138 C137 H13F 109.5 . . ?
C137 C138 H13G 110.4 . . ?
C137 C138 H13H 110.4 . . ?
H13G C138 H13H 108.6 . . ?
C139 C138 C137 106.8(12) . . ?
C139 C138 H13G 110.4 . . ?
C139 C138 H13H 110.4 . . ?
C138 C139 H13I 110.7 . . ?
C138 C139 H13J 110.7 . . ?
C138 C139 C140 105.3(13) . . ?
H13I C139 H13J 108.8 . . ?
C140 C139 H13I 110.7 . . ?
C140 C139 H13J 110.7 . . ?
C139 C140 H14A 110.2 . . ?
C139 C140 H14B 110.2 . . ?
H14A C140 H14B 108.5 . . ?
C141 C140 C139 107.7(11) . . ?
C141 C140 H14A 110.2 . . ?
C141 C140 H14B 110.2 . . ?
C140 C141 H14C 109.5 . . ?
C140 C141 H14D 109.5 . . ?
C140 C141 H14E 109.5 . . ?
H14C C141 H14D 109.5 . . ?
H14C C141 H14E 109.5 . . ?
H14D C141 H14E 109.5 . . ?
C89 B53 C95 102.4(4) . . ?
C89 B53 C106 112.3(4) . . ?
C89 B53 C107 114.5(4) . . ?
C106 B53 C95 115.0(4) . . ?
C106 B53 C107 101.4(4) . . ?
C107 B53 C95 111.7(4) . . ?
C113 B99 C119 113.3(4) . . ?
C113 B99 C125 102.7(3) . . ?
C113 B99 C131 113.5(4) . . ?
C119 B99 C125 113.5(4) . . ?
C131 B99 C119 101.7(3) . . ?
C131 B99 C125 112.6(4) . . ?

loop_
_geom_bond_atom_site_label_1
_geom_bond_atom_site_label_2
_geom_bond_distance
_geom_bond_site_symmetry_2
_geom_bond_publ_flag
Br1 Zn1 2.4592(7) . ?
Br1 Zn2 2.4673(7) . ?
Br2 Zn2 2.4284(7) . ?
Br2 Zn4 2.4649(6) . ?
Br3 Zn2 2.4680(7) . ?
Br3 Zn3 2.4404(7) . ?
Br4 Zn3 2.4194(7) . ?
Br4 Zn4 2.4454(6) . ?
Br5 Zn1 2.4512(7) . ?
Br5 Zn3 2.4362(7) . ?
Br6 Zn1 2.4501(7) . ?
Br6 Zn4 2.4350(7) . ?
Zn1 C1 2.048(4) . ?
Zn2 C2 2.056(4) . ?
Zn3 C3 2.051(5) . ?
Zn4 C4 2.054(4) . ?
F1 C120 1.353(5) . ?
F2 C121 1.345(5) . ?
F3 C122 1.352(5) . ?
F4 C123 1.345(5) . ?
F5 C124 1.349(5) . ?
F6 C130 1.357(5) . ?
F7 C129 1.345(5) . ?
F8 C128 1.348(5) . ?
F9 C127 1.346(5) . ?
F10 C126 1.347(5) . ?
F11 C136 1.351(6) . ?
F12 C135 1.342(6) . ?
F13 C134 1.349(5) . ?
F14 C133 1.353(6) . ?
F15 C132 1.350(6) . ?
F16 C118 1.354(5) . ?
F17 C117 1.352(5) . ?
F18 C116 1.344(5) . ?
F19 C115 1.349(5) . ?
F20 C114 1.359(5) . ?
F21 C105 1.353(5) . ?
F22 C104 1.349(6) . ?
F23 C103 1.349(5) . ?
F24 C102 1.338(6) . ?
F25 C101 1.345(6) . ?
F26 C90 1.353(5) . ?
F27 C91 1.347(7) . ?
F28 C92 1.348(6) . ?
F29 C93 1.362(6) . ?
F30 C94 1.355(7) . ?
F31 C100 1.369(7) . ?
F32 C99 1.339(7) . ?
F33 C98 1.347(7) . ?
F34 C97 1.364(8) . ?
F35 C96 1.343(7) . ?
F36 C108 1.361(6) . ?
F37 C109 1.350(7) . ?
F38 C110 1.347(6) . ?
F39 C111 1.330(6) . ?
F40 C112 1.338(6) . ?
N1 C1 1.300(6) . ?
N1 C7 1.540(6) . ?
N1 C14 1.456(6) . ?
N2 C2 1.303(5) . ?
N2 C28 1.537(5) . ?
N2 C35 1.461(6) . ?
N3 C3 1.285(6) . ?
N3 C49 1.542(6) . ?
N3 C56 1.476(7) . ?
N4 C4 1.301(5) . ?
N4 C68 1.546(6) . ?
N4 C77 1.465(6) . ?
C1 C5 1.517(7) . ?
C2 C26 1.505(6) . ?
C3 C47 1.505(7) . ?
C4 C70 1.506(7) . ?
C5 C6 1.535(8) . ?
C5 C10 1.683(11) . ?
C5 C12 1.470(11) . ?
C6 H6A 0.9900 . ?
C6 H6B 0.9900 . ?
C6 C7 1.530(8) . ?
C7 C8 1.517(8) . ?
C7 C9 1.511(8) . ?
C8 H8A 0.9800 . ?
C8 H8B 0.9800 . ?
C8 H8C 0.9800 . ?
C9 H9A 0.9800 . ?
C9 H9B 0.9800 . ?
C9 H9C 0.9800 . ?
C10 H10A 0.9900 . ?
C10 H10B 0.9900 . ?
C10 C11 1.447(10) . ?
C11 H11A 0.9800 . ?
C11 H11B 0.9800 . ?
C11 H11C 0.9800 . ?
C12 H12A 0.9900 . ?
C12 H12B 0.9900 . ?
C12 C13 1.402(13) . ?
C13 H13A 0.9800 . ?
C13 H13B 0.9800 . ?
C13 H13C 0.9800 . ?
C14 C15 1.403(7) . ?
C14 C19 1.413(6) . ?
C15 C16 1.394(7) . ?
C15 C20 1.530(6) . ?
C16 H16 0.9500 . ?
C16 C17 1.371(7) . ?
C17 H17 0.9500 . ?
C17 C18 1.365(8) . ?
C18 H18 0.9500 . ?
C18 C19 1.392(7) . ?
C19 C23 1.526(7) . ?
C20 H20 1.0000 . ?
C20 C21 1.544(7) . ?
C20 C22 1.530(7) . ?
C21 H21A 0.9800 . ?
C21 H21B 0.9800 . ?
C21 H21C 0.9800 . ?
C22 H22A 0.9800 . ?
C22 H22B 0.9800 . ?
C22 H22C 0.9800 . ?
C23 H23 1.0000 . ?
C23 C24 1.543(7) . ?
C23 C25 1.534(7) . ?
C24 H24A 0.9800 . ?
C24 H24B 0.9800 . ?
C24 H24C 0.9800 . ?
C25 H25A 0.9800 . ?
C25 H25B 0.9800 . ?
C25 H25C 0.9800 . ?
C26 C27 1.551(6) . ?
C26 C31 1.538(6) . ?
C26 C33 1.545(6) . ?
C27 H27A 0.9900 . ?
C27 H27B 0.9900 . ?
C27 C28 1.529(6) . ?
C28 C29 1.526(6) . ?
C28 C30 1.521(6) . ?
C29 H29A 0.9800 . ?
C29 H29B 0.9800 . ?
C29 H29C 0.9800 . ?
C30 H30A 0.9800 . ?
C30 H30B 0.9800 . ?
C30 H30C 0.9800 . ?
C31 H31A 0.9900 . ?
C31 H31B 0.9900 . ?
C31 C32 1.523(7) . ?
C32 H32A 0.9800 . ?
C32 H32B 0.9800 . ?
C32 H32C 0.9800 . ?
C33 H33A 0.9900 . ?
C33 H33B 0.9900 . ?
C33 C34 1.522(7) . ?
C34 H34A 0.9800 . ?
C34 H34B 0.9800 . ?
C34 H34C 0.9800 . ?
C35 C36 1.399(7) . ?
C35 C40 1.425(6) . ?
C36 C37 1.394(7) . ?
C36 C44 1.527(7) . ?
C37 H37 0.9500 . ?
C37 C38 1.376(8) . ?
C38 H38 0.9500 . ?
C38 C39 1.373(9) . ?
C39 H39 0.9500 . ?
C39 C40 1.400(7) . ?
C40 C41 1.494(7) . ?
C41 H41 1.0000 . ?
C41 C42 1.545(7) . ?
C41 C43 1.548(7) . ?
C42 H42A 0.9800 . ?
C42 H42B 0.9800 . ?
C42 H42C 0.9800 . ?
C43 H43A 0.9800 . ?
C43 H43B 0.9800 . ?
C43 H43C 0.9800 . ?
C44 H44 1.0000 . ?
C44 C45 1.552(7) . ?
C44 C46 1.526(8) . ?
C45 H45A 0.9800 . ?
C45 H45B 0.9800 . ?
C45 H45C 0.9800 . ?
C46 H46A 0.9800 . ?
C46 H46B 0.9800 . ?
C46 H46C 0.9800 . ?
C47 C48 1.543(8) . ?
C47 C52 1.538(8) . ?
C47 C54 1.540(9) . ?
C48 H48A 0.9900 . ?
C48 H48B 0.9900 . ?
C48 C49 1.508(9) . ?
C49 C50 1.512(8) . ?
C49 C51 1.541(8) . ?
C50 H50A 0.9800 . ?
C50 H50B 0.9800 . ?
C50 H50C 0.9800 . ?
C51 H51A 0.9800 . ?
C51 H51B 0.9800 . ?
C51 H51C 0.9800 . ?
C52 H52A 0.9900 . ?
C52 H52B 0.9900 . ?
C52 C53 1.543(9) . ?
C53 H53A 0.9800 . ?
C53 H53B 0.9800 . ?
C53 H53C 0.9800 . ?
C54 H54A 0.9900 . ?
C54 H54B 0.9900 . ?
C54 C55 1.465(10) . ?
C55 H55A 0.9800 . ?
C55 H55B 0.9800 . ?
C55 H55C 0.9800 . ?
C56 C57 1.402(7) . ?
C56 C61 1.415(8) . ?
C57 C58 1.402(9) . ?
C57 C65 1.514(9) . ?
C58 H58 0.9500 . ?
C58 C59 1.375(10) . ?
C59 H59 0.9500 . ?
C59 C60 1.359(9) . ?
C60 H60 0.9500 . ?
C60 C61 1.393(8) . ?
C61 C62 1.519(8) . ?
C62 H62 1.0000 . ?
C62 C63 1.540(7) . ?
C62 C64 1.529(8) . ?
C63 H63A 0.9800 . ?
C63 H63B 0.9800 . ?
C63 H63C 0.9800 . ?
C64 H64A 0.9800 . ?
C64 H64B 0.9800 . ?
C64 H64C 0.9800 . ?
C65 H65 1.0000 . ?
C65 C66 1.555(8) . ?
C65 C67 1.526(8) . ?
C66 H66A 0.9800 . ?
C66 H66B 0.9800 . ?
C66 H66C 0.9800 . ?
C67 H67A 0.9800 . ?
C67 H67B 0.9800 . ?
C67 H67C 0.9800 . ?
C68 C69 1.540(7) . ?
C68 C75 1.522(7) . ?
C68 C76 1.521(7) . ?
C69 H69A 0.9900 . ?
C69 H69B 0.9900 . ?
C69 C70 1.552(6) . ?
C70 C71 1.548(7) . ?
C70 C73 1.536(7) . ?
C71 H71A 0.9900 . ?
C71 H71B 0.9900 . ?
C71 C72 1.535(7) . ?
C72 H72A 0.9800 . ?
C72 H72B 0.9800 . ?
C72 H72C 0.9800 . ?
C73 H73A 0.9900 . ?
C73 H73B 0.9900 . ?
C73 C74 1.520(7) . ?
C74 H74A 0.9800 . ?
C74 H74B 0.9800 . ?
C74 H74C 0.9800 . ?
C75 H75A 0.9800 . ?
C75 H75B 0.9800 . ?
C75 H75C 0.9800 . ?
C76 H76A 0.9800 . ?
C76 H76B 0.9800 . ?
C76 H76C 0.9800 . ?
C77 C78 1.410(7) . ?
C77 C82 1.412(7) . ?
C78 C79 1.391(8) . ?
C78 C86 1.524(7) . ?
C79 H79 0.9500 . ?
C79 C80 1.366(8) . ?
C80 H80 0.9500 . ?
C80 C81 1.382(8) . ?
C81 H81 0.9500 . ?
C81 C82 1.390(7) . ?
C82 C83 1.517(7) . ?
C83 H83 1.0000 . ?
C83 C84 1.527(7) . ?
C83 C85 1.528(7) . ?
C84 H84A 0.9800 . ?
C84 H84B 0.9800 . ?
C84 H84C 0.9800 . ?
C85 H85A 0.9800 . ?
C85 H85B 0.9800 . ?
C85 H85C 0.9800 . ?
C86 H86 1.0000 . ?
C86 C87 1.529(8) . ?
C86 C88 1.532(7) . ?
C87 H87A 0.9800 . ?
C87 H87B 0.9800 . ?
C87 H87C 0.9800 . ?
C88 H88A 0.9800 . ?
C88 H88B 0.9800 . ?
C88 H88C 0.9800 . ?
C89 C90 1.375(7) . ?
C89 C94 1.397(7) . ?
C89 B53 1.649(8) . ?
C90 C91 1.387(7) . ?
C91 C92 1.363(8) . ?
C92 C93 1.357(9) . ?
C93 C94 1.374(8) . ?
C95 C96 1.397(8) . ?
C95 C100 1.373(7) . ?
C95 B53 1.663(7) . ?
C96 C97 1.369(8) . ?
C97 C98 1.353(9) . ?
C98 C99 1.369(9) . ?
C99 C100 1.402(8) . ?
C101 C102 1.381(7) . ?
C101 C106 1.393(6) . ?
C102 C103 1.369(7) . ?
C103 C104 1.376(7) . ?
C104 C105 1.374(6) . ?
C105 C106 1.385(7) . ?
C106 B53 1.650(7) . ?
C107 C108 1.380(7) . ?
C107 C112 1.388(7) . ?
C107 B53 1.663(7) . ?
C108 C109 1.386(7) . ?
C109 C110 1.370(9) . ?
C110 C111 1.373(9) . ?
C111 C112 1.394(7) . ?
C113 C114 1.395(6) . ?
C113 C118 1.391(6) . ?
C113 B99 1.645(6) . ?
C114 C115 1.372(6) . ?
C115 C116 1.368(7) . ?
C116 C117 1.378(7) . ?
C117 C118 1.371(6) . ?
C119 C120 1.393(6) . ?
C119 C124 1.387(6) . ?
C119 B99 1.658(7) . ?
C120 C121 1.383(6) . ?
C121 C122 1.373(7) . ?
C122 C123 1.369(7) . ?
C123 C124 1.389(6) . ?
C125 C126 1.396(6) . ?
C125 C130 1.392(6) . ?
C125 B99 1.658(6) . ?
C126 C127 1.382(6) . ?
C127 C128 1.385(7) . ?
C128 C129 1.365(7) . ?
C129 C130 1.373(6) . ?
C131 C132 1.387(7) . ?
C131 C136 1.380(6) . ?
C131 B99 1.655(6) . ?
C132 C133 1.389(7) . ?
C133 C134 1.366(8) . ?
C134 C135 1.357(8) . ?
C135 C136 1.396(7) . ?
C137 H13D 0.9800 . ?
C137 H13E 0.9800 . ?
C137 H13F 0.9800 . ?
C137 C138 1.539(11) . ?
C138 H13G 0.9900 . ?
C138 H13H 0.9900 . ?
C138 C139 1.478(11) . ?
C139 H13I 0.9900 . ?
C139 H13J 0.9900 . ?
C139 C140 1.527(11) . ?
C140 H14A 0.9900 . ?
C140 H14B 0.9900 . ?
C140 C141 1.452(11) . ?
C141 H14C 0.9800 . ?
C141 H14D 0.9800 . ?
C141 H14E 0.9800 . ?

loop_
_geom_torsion_atom_site_label_1
_geom_torsion_atom_site_label_2
_geom_torsion_atom_site_label_3
_geom_torsion_atom_site_label_4
_geom_torsion
_geom_torsion_site_symmetry_1
_geom_torsion_site_symmetry_2
_geom_torsion_site_symmetry_3
_geom_torsion_site_symmetry_4
_geom_torsion_publ_flag
Zn1 C1 C5 C6 178.8(4) . . . . ?
Zn1 C1 C5 C10 66.6(6) . . . . ?
Zn1 C1 C5 C12 -53.7(9) . . . . ?
Zn2 C2 C26 C27 -177.4(3) . . . . ?
Zn2 C2 C26 C31 61.7(4) . . . . ?
Zn2 C2 C26 C33 -58.3(4) . . . . ?
Zn3 C3 C47 C48 -179.7(4) . . . . ?
Zn3 C3 C47 C52 59.5(6) . . . . ?
Zn3 C3 C47 C54 -58.3(6) . . . . ?
Zn4 C4 C70 C69 -177.5(3) . . . . ?
Zn4 C4 C70 C71 -57.6(5) . . . . ?
Zn4 C4 C70 C73 61.8(5) . . . . ?
F1 C120 C121 F2 -1.4(6) . . . . ?
F1 C120 C121 C122 178.4(4) . . . . ?
F2 C121 C122 F3 0.7(7) . . . . ?
F2 C121 C122 C123 179.0(4) . . . . ?
F3 C122 C123 F4 0.5(7) . . . . ?
F3 C122 C123 C124 179.6(4) . . . . ?
F4 C123 C124 F5 -0.2(6) . . . . ?
F4 C123 C124 C119 -180.0(4) . . . . ?
F7 C129 C130 F6 0.3(6) . . . . ?
F7 C129 C130 C125 -178.9(4) . . . . ?
F8 C128 C129 F7 -0.3(7) . . . . ?
F8 C128 C129 C130 179.4(4) . . . . ?
F9 C127 C128 F8 -0.2(7) . . . . ?
F9 C127 C128 C129 179.0(4) . . . . ?
F10 C126 C127 F9 0.8(6) . . . . ?
F10 C126 C127 C128 -179.6(4) . . . . ?
F12 C135 C136 F11 -1.2(6) . . . . ?
F12 C135 C136 C131 178.5(4) . . . . ?
F13 C134 C135 F12 -0.2(7) . . . . ?
F13 C134 C135 C136 -179.4(4) . . . . ?
F14 C133 C134 F13 -0.3(8) . . . . ?
F14 C133 C134 C135 179.0(5) . . . . ?
F15 C132 C133 F14 1.3(7) . . . . ?
F15 C132 C133 C134 -179.2(5) . . . . ?
F17 C117 C118 F16 -1.2(6) . . . . ?
F17 C117 C118 C113 179.5(4) . . . . ?
F18 C116 C117 F17 -0.7(7) . . . . ?
F18 C116 C117 C118 -179.4(4) . . . . ?
F19 C115 C116 F18 0.5(7) . . . . ?
F19 C115 C116 C117 -179.2(4) . . . . ?
F20 C114 C115 F19 -0.2(7) . . . . ?
F20 C114 C115 C116 179.9(4) . . . . ?
F21 C105 C106 C101 -179.5(4) . . . . ?
F21 C105 C106 B53 -5.1(6) . . . . ?
F22 C104 C105 F21 -1.3(6) . . . . ?
F22 C104 C105 C106 178.5(4) . . . . ?
F23 C103 C104 F22 0.1(7) . . . . ?
F23 C103 C104 C105 179.2(4) . . . . ?
F24 C102 C103 F23 0.3(7) . . . . ?
F24 C102 C103 C104 179.1(4) . . . . ?
F25 C101 C102 F24 0.9(6) . . . . ?
F25 C101 C102 C103 -179.6(4) . . . . ?
F25 C101 C106 C105 179.5(4) . . . . ?
F25 C101 C106 B53 5.6(7) . . . . ?
F26 C90 C91 F27 -1.4(7) . . . . ?
F26 C90 C91 C92 179.5(5) . . . . ?
F27 C91 C92 F28 0.3(8) . . . . ?
F27 C91 C92 C93 178.9(5) . . . . ?
F28 C92 C93 F29 1.9(8) . . . . ?
F28 C92 C93 C94 -178.7(5) . . . . ?
F29 C93 C94 F30 -0.5(7) . . . . ?
F29 C93 C94 C89 179.1(5) . . . . ?
F32 C99 C100 F31 0.8(9) . . . . ?
F32 C99 C100 C95 179.5(6) . . . . ?
F33 C98 C99 F32 0.1(11) . . . . ?
F33 C98 C99 C100 179.1(6) . . . . ?
F34 C97 C98 F33 -1.8(11) . . . . ?
F34 C97 C98 C99 179.1(7) . . . . ?
F35 C96 C97 F34 -0.1(10) . . . . ?
F35 C96 C97 C98 177.1(6) . . . . ?
F36 C108 C109 F37 1.2(7) . . . . ?
F36 C108 C109 C110 -179.7(4) . . . . ?
F37 C109 C110 F38 -1.0(8) . . . . ?
F37 C109 C110 C111 179.6(5) . . . . ?
F38 C110 C111 F39 0.8(7) . . . . ?
F38 C110 C111 C112 179.8(4) . . . . ?
F39 C111 C112 F40 1.5(6) . . . . ?
F39 C111 C112 C107 -179.5(4) . . . . ?
N1 C1 C5 C6 -2.2(7) . . . . ?
N1 C1 C5 C10 -114.3(5) . . . . ?
N1 C1 C5 C12 125.4(7) . . . . ?
N1 C14 C15 C16 178.0(4) . . . . ?
N1 C14 C15 C20 -6.5(7) . . . . ?
N1 C14 C19 C18 -178.3(4) . . . . ?
N1 C14 C19 C23 4.9(6) . . . . ?
N2 C2 C26 C27 -2.2(5) . . . . ?
N2 C2 C26 C31 -123.2(4) . . . . ?
N2 C2 C26 C33 116.9(4) . . . . ?
N2 C35 C36 C37 -176.7(4) . . . . ?
N2 C35 C36 C44 7.5(7) . . . . ?
N2 C35 C40 C39 176.7(4) . . . . ?
N2 C35 C40 C41 -7.2(7) . . . . ?
N3 C3 C47 C48 -1.1(6) . . . . ?
N3 C3 C47 C52 -121.9(5) . . . . ?
N3 C3 C47 C54 120.3(5) . . . . ?
N3 C56 C57 C58 -175.3(4) . . . . ?
N3 C56 C57 C65 7.8(7) . . . . ?
N3 C56 C61 C60 175.7(4) . . . . ?
N3 C56 C61 C62 -11.0(7) . . . . ?
N4 C4 C70 C69 1.0(5) . . . . ?
N4 C4 C70 C71 120.8(4) . . . . ?
N4 C4 C70 C73 -119.7(4) . . . . ?
N4 C68 C69 C70 1.4(5) . . . . ?
N4 C77 C78 C79 178.3(4) . . . . ?
N4 C77 C78 C86 -3.7(7) . . . . ?
N4 C77 C82 C81 -179.0(4) . . . . ?
N4 C77 C82 C83 3.6(7) . . . . ?
C1 N1 C7 C6 6.4(6) . . . . ?
C1 N1 C7 C8 124.2(5) . . . . ?
C1 N1 C7 C9 -116.0(5) . . . . ?
C1 N1 C14 C15 92.1(6) . . . . ?
C1 N1 C14 C19 -87.1(5) . . . . ?
C1 C5 C6 C7 6.1(8) . . . . ?
C1 C5 C10 C11 174.4(7) . . . . ?
C1 C5 C12 C13 -62.7(9) . . . . ?
C2 N2 C28 C27 3.1(5) . . . . ?
C2 N2 C28 C29 123.7(4) . . . . ?
C2 N2 C28 C30 -116.1(4) . . . . ?
C2 N2 C35 C36 -94.9(5) . . . . ?
C2 N2 C35 C40 86.3(5) . . . . ?
C2 C26 C27 C28 4.1(5) . . . . ?
C2 C26 C31 C32 47.4(5) . . . . ?
C2 C26 C33 C34 -178.8(4) . . . . ?
C3 N3 C49 C48 9.0(6) . . . . ?
C3 N3 C49 C50 -112.1(5) . . . . ?
C3 N3 C49 C51 129.1(6) . . . . ?
C3 N3 C56 C57 -95.1(6) . . . . ?
C3 N3 C56 C61 86.0(6) . . . . ?
C3 C47 C48 C49 6.7(7) . . . . ?
C3 C47 C52 C53 45.7(7) . . . . ?
C3 C47 C54 C55 -60.2(8) . . . . ?
C4 N4 C68 C69 -0.9(5) . . . . ?
C4 N4 C68 C75 119.1(5) . . . . ?
C4 N4 C68 C76 -120.4(5) . . . . ?
C4 N4 C77 C78 90.3(6) . . . . ?
C4 N4 C77 C82 -88.0(6) . . . . ?
C4 C70 C71 C72 -52.7(5) . . . . ?
C4 C70 C73 C74 51.3(5) . . . . ?
C5 C6 C7 N1 -7.2(7) . . . . ?
C5 C6 C7 C8 -124.3(6) . . . . ?
C5 C6 C7 C9 111.2(6) . . . . ?
C6 C5 C10 C11 64.1(9) . . . . ?
C6 C5 C12 C13 58.8(9) . . . . ?
C7 N1 C1 Zn1 176.3(3) . . . . ?
C7 N1 C1 C5 -2.8(6) . . . . ?
C7 N1 C14 C15 -90.4(5) . . . . ?
C7 N1 C14 C19 90.5(5) . . . . ?
C10 C5 C6 C7 116.7(6) . . . . ?
C10 C5 C12 C13 179.9(6) . . . . ?
C12 C5 C6 C7 -120.5(7) . . . . ?
C12 C5 C10 C11 -62.3(9) . . . . ?
C14 N1 C1 Zn1 -6.1(7) . . . . ?
C14 N1 C1 C5 174.9(5) . . . . ?
C14 N1 C7 C6 -171.4(4) . . . . ?
C14 N1 C7 C8 -53.6(6) . . . . ?
C14 N1 C7 C9 66.3(6) . . . . ?
C14 C15 C16 C17 0.4(7) . . . . ?
C14 C15 C20 C21 125.7(5) . . . . ?
C14 C15 C20 C22 -111.8(5) . . . . ?
C14 C19 C23 C24 110.5(5) . . . . ?
C14 C19 C23 C25 -128.0(5) . . . . ?
C15 C14 C19 C18 2.6(7) . . . . ?
C15 C14 C19 C23 -174.2(4) . . . . ?
C15 C16 C17 C18 2.3(8) . . . . ?
C16 C15 C20 C21 -58.9(6) . . . . ?
C16 C15 C20 C22 63.7(6) . . . . ?
C16 C17 C18 C19 -2.6(8) . . . . ?
C17 C18 C19 C14 0.2(7) . . . . ?
C17 C18 C19 C23 177.1(5) . . . . ?
C18 C19 C23 C24 -66.2(6) . . . . ?
C18 C19 C23 C25 55.3(6) . . . . ?
C19 C14 C15 C16 -2.9(7) . . . . ?
C19 C14 C15 C20 172.6(4) . . . . ?
C20 C15 C16 C17 -175.4(5) . . . . ?
C26 C27 C28 N2 -4.2(5) . . . . ?
C26 C27 C28 C29 -124.2(4) . . . . ?
C26 C27 C28 C30 113.1(4) . . . . ?
C27 C26 C31 C32 -69.6(5) . . . . ?
C27 C26 C33 C34 -64.6(5) . . . . ?
C28 N2 C2 Zn2 174.2(3) . . . . ?
C28 N2 C2 C26 -0.6(5) . . . . ?
C28 N2 C35 C36 87.4(5) . . . . ?
C28 N2 C35 C40 -91.3(5) . . . . ?
C31 C26 C27 C28 125.4(4) . . . . ?
C31 C26 C33 C34 59.7(5) . . . . ?
C33 C26 C27 C28 -111.3(4) . . . . ?
C33 C26 C31 C32 165.7(4) . . . . ?
C35 N2 C2 Zn2 -3.6(6) . . . . ?
C35 N2 C2 C26 -178.4(4) . . . . ?
C35 N2 C28 C27 -179.0(4) . . . . ?
C35 N2 C28 C29 -58.4(5) . . . . ?
C35 N2 C28 C30 61.7(5) . . . . ?
C35 C36 C37 C38 -0.1(7) . . . . ?
C35 C36 C44 C45 -130.5(5) . . . . ?
C35 C36 C44 C46 107.1(5) . . . . ?
C35 C40 C41 C42 122.3(5) . . . . ?
C35 C40 C41 C43 -116.2(5) . . . . ?
C36 C35 C40 C39 -2.0(7) . . . . ?
C36 C35 C40 C41 174.1(4) . . . . ?
C36 C37 C38 C39 -1.8(8) . . . . ?
C37 C36 C44 C45 53.7(6) . . . . ?
C37 C36 C44 C46 -68.7(6) . . . . ?
C37 C38 C39 C40 1.9(8) . . . . ?
C38 C39 C40 C35 0.0(7) . . . . ?
C38 C39 C40 C41 -176.4(5) . . . . ?
C39 C40 C41 C42 -61.6(6) . . . . ?
C39 C40 C41 C43 59.8(6) . . . . ?
C40 C35 C36 C37 2.0(7) . . . . ?
C40 C35 C36 C44 -173.8(4) . . . . ?
C44 C36 C37 C38 176.0(5) . . . . ?
C47 C48 C49 N3 -8.8(6) . . . . ?
C47 C48 C49 C50 108.5(6) . . . . ?
C47 C48 C49 C51 -128.4(5) . . . . ?
C48 C47 C52 C53 -70.7(6) . . . . ?
C48 C47 C54 C55 56.1(8) . . . . ?
C49 N3 C3 Zn3 173.5(3) . . . . ?
C49 N3 C3 C47 -5.0(6) . . . . ?
C49 N3 C56 C57 87.2(6) . . . . ?
C49 N3 C56 C61 -91.7(5) . . . . ?
C52 C47 C48 C49 126.7(6) . . . . ?
C52 C47 C54 C55 179.7(6) . . . . ?
C54 C47 C48 C49 -112.5(6) . . . . ?
C54 C47 C52 C53 165.1(5) . . . . ?
C56 N3 C3 Zn3 -4.3(7) . . . . ?
C56 N3 C3 C47 177.2(5) . . . . ?
C56 N3 C49 C48 -173.1(5) . . . . ?
C56 N3 C49 C50 65.9(6) . . . . ?
C56 N3 C49 C51 -53.0(7) . . . . ?
C56 C57 C58 C59 -1.0(8) . . . . ?
C56 C57 C65 C66 -131.9(6) . . . . ?
C56 C57 C65 C67 105.5(6) . . . . ?
C56 C61 C62 C63 120.2(6) . . . . ?
C56 C61 C62 C64 -120.2(6) . . . . ?
C57 C56 C61 C60 -3.2(7) . . . . ?
C57 C56 C61 C62 170.1(5) . . . . ?
C57 C58 C59 C60 -2.1(10) . . . . ?
C58 C57 C65 C66 51.2(7) . . . . ?
C58 C57 C65 C67 -71.3(7) . . . . ?
C58 C59 C60 C61 2.6(10) . . . . ?
C59 C60 C61 C56 0.0(9) . . . . ?
C59 C60 C61 C62 -173.9(6) . . . . ?
C60 C61 C62 C63 -66.4(7) . . . . ?
C60 C61 C62 C64 53.1(6) . . . . ?
C61 C56 C57 C58 3.6(7) . . . . ?
C61 C56 C57 C65 -173.2(5) . . . . ?
C65 C57 C58 C59 176.1(6) . . . . ?
C68 N4 C4 Zn4 178.3(3) . . . . ?
C68 N4 C4 C70 -0.1(5) . . . . ?
C68 N4 C77 C78 -90.0(5) . . . . ?
C68 N4 C77 C82 91.7(5) . . . . ?
C68 C69 C70 C4 -1.5(5) . . . . ?
C68 C69 C70 C71 -119.3(5) . . . . ?
C68 C69 C70 C73 120.2(4) . . . . ?
C69 C70 C71 C72 62.7(6) . . . . ?
C69 C70 C73 C74 -65.9(5) . . . . ?
C71 C70 C73 C74 171.2(4) . . . . ?
C73 C70 C71 C72 -174.9(4) . . . . ?
C75 C68 C69 C70 -117.1(5) . . . . ?
C76 C68 C69 C70 119.2(5) . . . . ?
C77 N4 C4 Zn4 -2.0(6) . . . . ?
C77 N4 C4 C70 179.6(4) . . . . ?
C77 N4 C68 C69 179.4(4) . . . . ?
C77 N4 C68 C75 -60.6(5) . . . . ?
C77 N4 C68 C76 59.9(6) . . . . ?
C77 C78 C79 C80 1.4(8) . . . . ?
C77 C78 C86 C87 -110.9(6) . . . . ?
C77 C78 C86 C88 126.7(6) . . . . ?
C77 C82 C83 C84 110.3(5) . . . . ?
C77 C82 C83 C85 -127.2(5) . . . . ?
C78 C77 C82 C81 2.7(7) . . . . ?
C78 C77 C82 C83 -174.6(5) . . . . ?
C78 C79 C80 C81 1.4(9) . . . . ?
C79 C78 C86 C87 67.1(6) . . . . ?
C79 C78 C86 C88 -55.3(7) . . . . ?
C79 C80 C81 C82 -2.3(9) . . . . ?
C80 C81 C82 C77 0.2(8) . . . . ?
C80 C81 C82 C83 177.7(5) . . . . ?
C81 C82 C83 C84 -67.0(6) . . . . ?
C81 C82 C83 C85 55.5(7) . . . . ?
C82 C77 C78 C79 -3.5(7) . . . . ?
C82 C77 C78 C86 174.6(5) . . . . ?
C86 C78 C79 C80 -176.7(5) . . . . ?
C89 C90 C91 F27 177.9(5) . . . . ?
C89 C90 C91 C92 -1.2(8) . . . . ?
C90 C89 C94 F30 177.1(4) . . . . ?
C90 C89 C94 C93 -2.6(8) . . . . ?
C90 C89 B53 C95 -109.6(5) . . . . ?
C90 C89 B53 C106 14.3(7) . . . . ?
C90 C89 B53 C107 129.3(5) . . . . ?
C90 C91 C92 F28 179.4(5) . . . . ?
C90 C91 C92 C93 -2.0(8) . . . . ?
C91 C92 C93 F29 -176.7(5) . . . . ?
C91 C92 C93 C94 2.7(8) . . . . ?
C92 C93 C94 F30 -180.0(5) . . . . ?
C92 C93 C94 C89 -0.3(8) . . . . ?
C94 C89 C90 F26 -177.5(4) . . . . ?
C94 C89 C90 C91 3.3(7) . . . . ?
C94 C89 B53 C95 62.7(5) . . . . ?
C94 C89 B53 C106 -173.3(4) . . . . ?
C94 C89 B53 C107 -58.4(6) . . . . ?
C95 C96 C97 F34 -177.9(6) . . . . ?
C95 C96 C97 C98 -0.7(12) . . . . ?
C96 C95 C100 F31 179.3(5) . . . . ?
C96 C95 C100 C99 0.6(9) . . . . ?
C96 C95 B53 C89 -109.6(6) . . . . ?
C96 C95 B53 C106 128.4(6) . . . . ?
C96 C95 B53 C107 13.5(8) . . . . ?
C96 C97 C98 F33 -179.0(7) . . . . ?
C96 C97 C98 C99 1.8(11) . . . . ?
C97 C98 C99 F32 179.2(7) . . . . ?
C97 C98 C99 C100 -1.7(11) . . . . ?
C98 C99 C100 F31 -178.2(6) . . . . ?
C98 C99 C100 C95 0.5(10) . . . . ?
C100 C95 C96 F35 -178.2(5) . . . . ?
C100 C95 C96 C97 -0.6(10) . . . . ?
C100 C95 B53 C89 60.9(6) . . . . ?
C100 C95 B53 C106 -61.2(7) . . . . ?
C100 C95 B53 C107 -176.1(5) . . . . ?
C101 C102 C103 F23 -179.1(4) . . . . ?
C101 C102 C103 C104 -0.4(7) . . . . ?
C101 C106 B53 C89 -126.9(5) . . . . ?
C101 C106 B53 C95 -10.4(7) . . . . ?
C101 C106 B53 C107 110.4(5) . . . . ?
C102 C101 C106 C105 -0.7(7) . . . . ?
C102 C101 C106 B53 -174.6(4) . . . . ?
C102 C103 C104 F22 -178.7(4) . . . . ?
C102 C103 C104 C105 0.4(7) . . . . ?
C103 C104 C105 F21 179.6(4) . . . . ?
C103 C104 C105 C106 -0.6(7) . . . . ?
C104 C105 C106 C101 0.7(7) . . . . ?
C104 C105 C106 B53 175.1(4) . . . . ?
C105 C106 B53 C89 59.5(5) . . . . ?
C105 C106 B53 C95 176.0(4) . . . . ?
C105 C106 B53 C107 -63.2(5) . . . . ?
C106 C101 C102 F24 -178.9(4) . . . . ?
C106 C101 C102 C103 0.6(7) . . . . ?
C107 C108 C109 F37 -180.0(5) . . . . ?
C107 C108 C109 C110 -0.8(8) . . . . ?
C108 C107 C112 F40 177.2(4) . . . . ?
C108 C107 C112 C111 -1.7(7) . . . . ?
C108 C107 B53 C89 176.2(4) . . . . ?
C108 C107 B53 C95 60.4(6) . . . . ?
C108 C107 B53 C106 -62.6(5) . . . . ?
C108 C109 C110 F38 179.9(5) . . . . ?
C108 C109 C110 C111 0.5(8) . . . . ?
C109 C110 C111 F39 -179.8(4) . . . . ?
C109 C110 C111 C112 -0.8(8) . . . . ?
C110 C111 C112 F40 -177.5(4) . . . . ?
C110 C111 C112 C107 1.6(7) . . . . ?
C112 C107 C108 F36 -179.8(4) . . . . ?
C112 C107 C108 C109 1.4(7) . . . . ?
C112 C107 B53 C89 -10.1(7) . . . . ?
C112 C107 B53 C95 -125.9(5) . . . . ?
C112 C107 B53 C106 111.1(5) . . . . ?
C113 C114 C115 F19 179.6(4) . . . . ?
C113 C114 C115 C116 -0.2(8) . . . . ?
C114 C113 C118 F16 -177.1(4) . . . . ?
C114 C113 C118 C117 2.1(7) . . . . ?
C114 C113 B99 C119 -171.5(4) . . . . ?
C114 C113 B99 C125 65.7(5) . . . . ?
C114 C113 B99 C131 -56.2(5) . . . . ?
C114 C115 C116 F18 -179.7(4) . . . . ?
C114 C115 C116 C117 0.6(7) . . . . ?
C115 C116 C117 F17 179.0(4) . . . . ?
C115 C116 C117 C118 0.3(7) . . . . ?
C116 C117 C118 F16 177.5(4) . . . . ?
C116 C117 C118 C113 -1.8(7) . . . . ?
C118 C113 C114 F20 178.8(4) . . . . ?
C118 C113 C114 C115 -1.1(7) . . . . ?
C118 C113 B99 C119 12.5(6) . . . . ?
C118 C113 B99 C125 -110.4(5) . . . . ?
C118 C113 B99 C131 127.8(5) . . . . ?
C119 C120 C121 F2 178.1(4) . . . . ?
C119 C120 C121 C122 -2.1(7) . . . . ?
C120 C119 C124 F5 176.8(4) . . . . ?
C120 C119 C124 C123 -3.4(6) . . . . ?
C120 C119 B99 C113 54.0(5) . . . . ?
C120 C119 B99 C125 170.7(4) . . . . ?
C120 C119 B99 C131 -68.1(5) . . . . ?
C120 C121 C122 F3 -179.0(4) . . . . ?
C120 C121 C122 C123 -0.7(7) . . . . ?
C121 C122 C123 F4 -177.8(4) . . . . ?
C121 C122 C123 C124 1.3(7) . . . . ?
C122 C123 C124 F5 -179.3(4) . . . . ?
C122 C123 C124 C119 0.9(7) . . . . ?
C124 C119 C120 F1 -176.5(4) . . . . ?
C124 C119 C120 C121 4.0(6) . . . . ?
C124 C119 B99 C113 -131.8(4) . . . . ?
C124 C119 B99 C125 -15.2(6) . . . . ?
C124 C119 B99 C131 106.0(5) . . . . ?
C125 C126 C127 F9 179.7(4) . . . . ?
C125 C126 C127 C128 -0.7(7) . . . . ?
C126 C125 C130 F6 178.4(4) . . . . ?
C126 C125 C130 C129 -2.5(6) . . . . ?
C126 C125 B99 C113 -104.0(5) . . . . ?
C126 C125 B99 C119 133.4(4) . . . . ?
C126 C125 B99 C131 18.5(6) . . . . ?
C126 C127 C128 F8 -179.7(4) . . . . ?
C126 C127 C128 C129 -0.5(7) . . . . ?
C127 C128 C129 F7 -179.5(4) . . . . ?
C127 C128 C129 C130 0.3(7) . . . . ?
C128 C129 C130 F6 -179.5(4) . . . . ?
C128 C129 C130 C125 1.4(7) . . . . ?
C130 C125 C126 F10 -179.1(4) . . . . ?
C130 C125 C126 C127 2.1(6) . . . . ?
C130 C125 B99 C113 68.0(5) . . . . ?
C130 C125 B99 C119 -54.6(5) . . . . ?
C130 C125 B99 C131 -169.5(4) . . . . ?
C131 C132 C133 F14 -179.2(5) . . . . ?
C131 C132 C133 C134 0.3(8) . . . . ?
C132 C131 C136 F11 -178.2(4) . . . . ?
C132 C131 C136 C135 2.0(7) . . . . ?
C132 C131 B99 C113 -15.1(6) . . . . ?
C132 C131 B99 C119 106.9(5) . . . . ?
C132 C131 B99 C125 -131.2(5) . . . . ?
C132 C133 C134 F13 -179.7(5) . . . . ?
C132 C133 C134 C135 -0.4(8) . . . . ?
C133 C134 C135 F12 -179.5(5) . . . . ?
C133 C134 C135 C136 1.3(7) . . . . ?
C134 C135 C136 F11 178.0(4) . . . . ?
C134 C135 C136 C131 -2.3(7) . . . . ?
C136 C131 C132 F15 178.5(4) . . . . ?
C136 C131 C132 C133 -1.0(7) . . . . ?
C136 C131 B99 C113 172.6(4) . . . . ?
C136 C131 B99 C119 -65.4(5) . . . . ?
C136 C131 B99 C125 56.4(5) . . . . ?
C137 C138 C139 C140 169.2(14) . . . . ?
C138 C139 C140 C141 -166.1(14) . . . . ?
B53 C89 C90 F26 -4.8(8) . . . . ?
B53 C89 C90 C91 176.0(5) . . . . ?
B53 C89 C94 F30 3.7(7) . . . . ?
B53 C89 C94 C93 -175.9(5) . . . . ?
B53 C95 C96 F35 -7.3(10) . . . . ?
B53 C95 C96 C97 170.4(6) . . . . ?
B53 C95 C100 F31 7.6(8) . . . . ?
B53 C95 C100 C99 -171.1(5) . . . . ?
B53 C107 C108 F36 -5.3(7) . . . . ?
B53 C107 C108 C109 175.9(5) . . . . ?
B53 C107 C112 F40 3.3(7) . . . . ?
B53 C107 C112 C111 -175.7(4) . . . . ?
B99 C113 C114 F20 2.1(6) . . . . ?
B99 C113 C114 C115 -177.7(4) . . . . ?
B99 C113 C118 F16 -0.8(7) . . . . ?
B99 C113 C118 C117 178.4(4) . . . . ?
B99 C119 C120 F1 -1.6(6) . . . . ?
B99 C119 C120 C121 179.0(4) . . . . ?
B99 C119 C124 F5 2.4(7) . . . . ?
B99 C119 C124 C123 -177.8(4) . . . . ?
B99 C125 C126 F10 -6.6(7) . . . . ?
B99 C125 C126 C127 174.6(4) . . . . ?
B99 C125 C130 F6 5.3(6) . . . . ?
B99 C125 C130 C129 -175.5(4) . . . . ?
B99 C131 C132 F15 5.7(7) . . . . ?
B99 C131 C132 C133 -173.8(5) . . . . ?
B99 C131 C136 F11 -4.8(6) . . . . ?
B99 C131 C136 C135 175.4(4) . . . . ?
